data_4305580
loop_
_publ_author_name
'Grigory B. Nikiforov'
'Herbert W. Roesky'
'Thomas Schulz'
'Dietmar Stalke'
'M. Witt'

_publ_contact_author 'Prof. Dr. H. W. Roesky'
_publ_contact_author_email hroesky@gwdg.de
_publ_section_title
;
On the Quest for New Mixed-Metal \m-Oxo-bridged Complexes: Synthesis of
Compounds Containing Transition Metal-Oxygen-Main Group Metal Motifs
M-O-M1 (M = Ti, Zr; M1= Al, Ga) without Cyclopentadienyl Ligands
;
_journal_name_full 'Inorganic Chemistry'
_journal_page_first 6435
_journal_page_last 6443
_journal_paper_doi 10.1021/ic800567g
_journal_volume 47
_journal_year 2008
_chemical_formula_sum 'C62 H86 Ga6 N2 O7 Ti'
_chemical_formula_weight 1437.55
_chemical_name_systematic
; 
 ? 
;
_space_group_IT_number 2
_symmetry_cell_setting triclinic
_symmetry_space_group_name_Hall '-P 1'
_symmetry_space_group_name_H-M 'P -1'
_atom_sites_solution_hydrogens geom
_atom_sites_solution_primary direct
_atom_sites_solution_secondary difmap
_audit_creation_method SHELXL-97
_cell_angle_alpha 81.7410(10)
_cell_angle_beta 81.7230(10)
_cell_angle_gamma 77.0610(10)
_cell_formula_units_Z 4
_cell_length_a 12.9331(12)
_cell_length_b 14.5324(14)
_cell_length_c 35.544(3)
_cell_measurement_reflns_used 9967
_cell_measurement_temperature 100(2)
_cell_measurement_theta_max 24.8145
_cell_measurement_theta_min 2.246
_cell_volume 6399.9(10)
_computing_cell_refinement 'SAINT V7.23A'
_computing_data_collection 'APEX2 v2.1.0'
_computing_data_reduction 'SAINT V7.23A'
_computing_molecular_graphics 'XP in SHELXTL ver. 6.12'
_computing_publication_material 'XP in SHELXTL ver. 6.12'
_computing_structure_refinement 'SHELXL in SHELXTL ver. 6.12'
_computing_structure_solution 'SHELXS in SHELXTL ver. 6.12'
_diffrn_ambient_temperature 100(2)
_diffrn_measured_fraction_theta_full 0.994
_diffrn_measured_fraction_theta_max 0.994
_diffrn_measurement_device_type 'Bruker TXS-Mo rotating anode with APEX II detector'
_diffrn_measurement_method omega-scans
_diffrn_radiation_monochromator 'INCOATEC Helios mirror optics'
_diffrn_radiation_source 'Bruker TXS-Mo rotating anode'
_diffrn_radiation_type MoK\a
_diffrn_radiation_wavelength 0.71073
_diffrn_reflns_av_R_equivalents 0.0720
_diffrn_reflns_av_sigmaI/netI 0.0577
_diffrn_reflns_limit_h_max 15
_diffrn_reflns_limit_h_min -15
_diffrn_reflns_limit_k_max 17
_diffrn_reflns_limit_k_min -17
_diffrn_reflns_limit_l_max 42
_diffrn_reflns_limit_l_min 0
_diffrn_reflns_number 107136
_diffrn_reflns_theta_full 25.41
_diffrn_reflns_theta_max 25.41
_diffrn_reflns_theta_min 1.45
_exptl_absorpt_coefficient_mu 2.656
_exptl_absorpt_correction_T_max 0.99
_exptl_absorpt_correction_T_min 0.889277
_exptl_absorpt_correction_type empirical
_exptl_absorpt_process_details SADABS-2004/1
_exptl_crystal_colour colourless
_exptl_crystal_density_diffrn 1.492
_exptl_crystal_density_method 'not measured'
_exptl_crystal_description plate
_exptl_crystal_F_000 2944
_exptl_crystal_size_max 0.1
_exptl_crystal_size_mid 0.05
_exptl_crystal_size_min 0.02
_refine_diff_density_max 0.616
_refine_diff_density_min -0.712
_refine_diff_density_rms 0.093
_refine_ls_extinction_method none
_refine_ls_goodness_of_fit_ref 1.013
_refine_ls_hydrogen_treatment mixed
_refine_ls_matrix_type full
_refine_ls_number_parameters 1479
_refine_ls_number_reflns 23474
_refine_ls_number_restraints 15
_refine_ls_restrained_S_all 1.015
_refine_ls_R_factor_all 0.0745
_refine_ls_R_factor_gt 0.0416
_refine_ls_shift/su_max 0.001
_refine_ls_shift/su_mean 0.000
_refine_ls_structure_factor_coef Fsqd
_refine_ls_weighting_details 'calc w=1/[\s^2^(Fo^2^)+(0.0321P)^2^+9.3272P] where P=(Fo^2^+2Fc^2^)/3'
_refine_ls_weighting_scheme calc
_refine_ls_wR_factor_gt 0.0810
_refine_ls_wR_factor_ref 0.0918
_reflns_number_gt 16568
_reflns_number_total 23474
_reflns_threshold_expression >2sigma(I)
_cod_data_source_file ic800567g-file003_3.cif
_cod_data_source_block gatio
_cod_database_code 4305580

loop_
_symmetry_equiv_pos_as_xyz
'x, y, z'
'-x, -y, -z'

loop_
_atom_site_label
_atom_site_type_symbol
_atom_site_fract_x
_atom_site_fract_y
_atom_site_fract_z
_atom_site_U_iso_or_equiv
_atom_site_adp_type
_atom_site_occupancy
_atom_site_symmetry_multiplicity
_atom_site_calc_flag
_atom_site_refinement_flags
_atom_site_disorder_assembly
_atom_site_disorder_group
Ti1 Ti 0.51712(6) 0.66819(5) 0.07117(2) 0.01830(17) Uani 1 1 d . . .
Ti2 Ti 0.52966(7) 0.83204(6) 0.42683(2) 0.0244(3) Uani 0.924(3) 1 d P A 1
Ti20 Ti 0.4766(15) 0.7791(14) 0.4526(6) 0.081(7) Uani 0.076(3) 1 d P A 2
Ga1 Ga 0.71948(4) 0.62040(3) 0.111933(13) 0.02100(11) Uani 1 1 d . . .
Ga2 Ga 0.31404(4) 0.71425(3) 0.031859(13) 0.01826(11) Uani 1 1 d . . .
Ga3 Ga 0.59350(4) 0.80326(3) 0.120054(13) 0.02018(11) Uani 1 1 d . . .
Ga4 Ga 0.35540(4) 0.83615(3) 0.106262(13) 0.01787(11) Uani 1 1 d . . .
Ga5 Ga 0.28694(4) 0.63992(3) 0.109639(13) 0.01720(11) Uani 1 1 d . . .
Ga6 Ga 0.45764(4) 0.65345(3) 0.160475(12) 0.01759(11) Uani 1 1 d . . .
Ga7 Ga 0.62400(4) 0.83760(3) 0.340280(13) 0.02356(12) Uani 1 1 d . A .
Ga8 Ga 0.34959(4) 0.87680(4) 0.375449(14) 0.02746(12) Uani 1 1 d . A .
Ga9 Ga 0.70262(4) 0.65881(4) 0.401074(14) 0.02530(12) Uani 1 1 d . A .
Ga10 Ga 0.76976(4) 0.85520(4) 0.399820(14) 0.02747(12) Uani 1 1 d . A .
Ga11 Ga 0.47828(4) 0.69180(4) 0.374621(14) 0.02641(12) Uani 1 1 d . A .
Ga12 Ga 0.71221(4) 0.79031(4) 0.476868(15) 0.03433(14) Uani 1 1 d . A .
O1 O 0.6527(2) 0.6107(2) 0.07012(8) 0.0213(7) Uani 1 1 d . . .
O2 O 0.4611(2) 0.6727(2) 0.02827(8) 0.0204(6) Uani 1 1 d . . .
O3 O 0.5968(2) 0.67749(19) 0.14432(8) 0.0205(6) Uani 1 1 d . . .
O4 O 0.5045(2) 0.79310(19) 0.08300(8) 0.0199(6) Uani 1 1 d . . .
O5 O 0.4375(2) 0.60744(19) 0.11235(8) 0.0191(6) Uani 1 1 d . . .
O6 O 0.3709(2) 0.76966(19) 0.15316(7) 0.0198(6) Uani 1 1 d . . .
O7 O 0.2912(2) 0.75987(19) 0.08099(7) 0.0180(6) Uani 1 1 d . . .
O9 O 0.3975(2) 0.8889(2) 0.42098(8) 0.0325(8) Uani 1 1 d . . .
O10 O 0.5665(2) 0.8322(2) 0.47265(9) 0.0365(8) Uani 1 1 d . . .
O11 O 0.5484(2) 0.7040(2) 0.41682(8) 0.0279(7) Uani 1 1 d . . .
O12 O 0.6245(2) 0.8890(2) 0.38917(8) 0.0291(7) Uani 1 1 d . . .
O13 O 0.7547(2) 0.7381(2) 0.42912(8) 0.0276(7) Uani 1 1 d . . .
O14 O 0.7048(2) 0.7202(2) 0.35288(8) 0.0243(7) Uani 1 1 d . . .
O15 O 0.4829(2) 0.8157(2) 0.34982(8) 0.0263(7) Uani 1 1 d . . .
N1 N 0.7438(3) 0.7542(3) 0.09745(10) 0.0237(8) Uani 1 1 d . . .
N2 N 0.2656(3) 0.5983(2) 0.06090(9) 0.0180(8) Uani 1 1 d . . .
N3 N 0.7671(3) 0.9048(3) 0.44973(11) 0.0347(10) Uani 1 1 d . . .
N4 N 0.3226(3) 0.7443(3) 0.38826(10) 0.0299(9) Uani 1 1 d . . .
C1 C 0.8193(3) 0.5104(3) 0.13363(12) 0.0240(10) Uani 1 1 d . . .
C2 C 0.8655(3) 0.4339(3) 0.11211(12) 0.0240(10) Uani 1 1 d . . .
C3 C 0.9259(4) 0.3519(3) 0.12940(13) 0.0319(11) Uani 1 1 d . . .
H3 H 0.9565 0.3007 0.1147 0.038 Uiso 1 1 calc R . .
C4 C 0.9429(4) 0.3424(3) 0.16764(14) 0.0365(12) Uani 1 1 d . . .
C5 C 0.8987(4) 0.4174(3) 0.18853(13) 0.0336(12) Uani 1 1 d . . .
H5 H 0.9099 0.4119 0.2147 0.040 Uiso 1 1 calc R . .
C6 C 0.8379(4) 0.5011(3) 0.17217(13) 0.0281(11) Uani 1 1 d . . .
C7 C 0.8517(4) 0.4367(3) 0.07069(12) 0.0286(11) Uani 1 1 d . . .
H7A H 0.8987 0.4750 0.0548 0.043 Uiso 1 1 calc R . .
H7B H 0.7773 0.4650 0.0667 0.043 Uiso 1 1 calc R . .
H7C H 0.8700 0.3719 0.0635 0.043 Uiso 1 1 calc R . .
C8 C 0.7923(4) 0.5801(3) 0.19728(13) 0.0350(12) Uani 1 1 d . . .
H8A H 0.7799 0.5525 0.2239 0.052 Uiso 1 1 calc R . .
H8B H 0.7246 0.6167 0.1888 0.052 Uiso 1 1 calc R . .
H8C H 0.8430 0.6221 0.1953 0.052 Uiso 1 1 calc R . .
C9 C 1.0081(5) 0.2517(4) 0.18650(16) 0.0538(17) Uani 1 1 d . . .
H9A H 1.0786 0.2621 0.1896 0.081 Uiso 1 1 calc R . .
H9B H 1.0166 0.2004 0.1704 0.081 Uiso 1 1 calc R . .
H9C H 0.9711 0.2340 0.2117 0.081 Uiso 1 1 calc R . .
C10 C 0.7678(3) 0.7820(3) 0.05566(12) 0.0256(10) Uani 1 1 d . . .
H10A H 0.7716 0.8501 0.0515 0.031 Uiso 1 1 calc R . .
H10B H 0.7081 0.7746 0.0425 0.031 Uiso 1 1 calc R . .
C11 C 0.8713(4) 0.7247(4) 0.03744(13) 0.0364(12) Uani 1 1 d . . .
H11A H 0.9317 0.7354 0.0488 0.055 Uiso 1 1 calc R . .
H11B H 0.8797 0.7447 0.0098 0.055 Uiso 1 1 calc R . .
H11C H 0.8692 0.6569 0.0419 0.055 Uiso 1 1 calc R . .
C12 C 0.8221(4) 0.7745(3) 0.12044(13) 0.0302(11) Uani 1 1 d . . .
H12A H 0.8926 0.7332 0.1138 0.036 Uiso 1 1 calc R . .
H12B H 0.7995 0.7571 0.1479 0.036 Uiso 1 1 calc R . .
C13 C 0.8354(4) 0.8775(3) 0.11493(14) 0.0356(12) Uani 1 1 d . . .
H13A H 0.8658 0.8935 0.0886 0.053 Uiso 1 1 calc R . .
H13B H 0.8833 0.8854 0.1327 0.053 Uiso 1 1 calc R . .
H13C H 0.7656 0.9196 0.1200 0.053 Uiso 1 1 calc R . .
C14 C 0.2381(3) 0.7820(3) -0.01105(12) 0.0228(10) Uani 1 1 d . . .
C15 C 0.1371(4) 0.8422(3) -0.00412(13) 0.0283(11) Uani 1 1 d . . .
C16 C 0.0769(4) 0.8805(3) -0.03404(15) 0.0342(12) Uani 1 1 d . . .
H16 H 0.0078 0.9189 -0.0288 0.041 Uiso 1 1 calc R . .
C17 C 0.1149(4) 0.8641(3) -0.07138(14) 0.0339(12) Uani 1 1 d . . .
C18 C 0.2147(4) 0.8084(3) -0.07858(13) 0.0330(12) Uani 1 1 d . . .
H18 H 0.2422 0.7980 -0.1042 0.040 Uiso 1 1 calc R . .
C19 C 0.2774(4) 0.7662(3) -0.04889(12) 0.0251(10) Uani 1 1 d . . .
C20 C 0.3852(4) 0.7034(4) -0.05936(13) 0.0358(12) Uani 1 1 d . . .
H20A H 0.4293 0.6957 -0.0384 0.054 Uiso 1 1 calc R . .
H20B H 0.4208 0.7328 -0.0827 0.054 Uiso 1 1 calc R . .
H20C H 0.3753 0.6410 -0.0637 0.054 Uiso 1 1 calc R . .
C21 C 0.0922(4) 0.8715(3) 0.03517(13) 0.0316(11) Uani 1 1 d . . .
H21A H 0.1318 0.9159 0.0418 0.047 Uiso 1 1 calc R . .
H21B H 0.0989 0.8151 0.0541 0.047 Uiso 1 1 calc R . .
H21C H 0.0166 0.9024 0.0350 0.047 Uiso 1 1 calc R . .
C22 C 0.0460(5) 0.9077(4) -0.10328(15) 0.0491(16) Uani 1 1 d . . .
H22A H 0.0856 0.8918 -0.1279 0.074 Uiso 1 1 calc R . .
H22B H 0.0275 0.9769 -0.1034 0.074 Uiso 1 1 calc R . .
H22C H -0.0195 0.8825 -0.0990 0.074 Uiso 1 1 calc R . .
C23 C 0.5545(3) 0.9210(3) 0.14370(12) 0.0225(10) Uani 1 1 d . . .
C24 C 0.5326(4) 0.9215(3) 0.18345(12) 0.0238(10) Uani 1 1 d . . .
C25 C 0.4964(4) 1.0068(3) 0.19880(13) 0.0311(11) Uani 1 1 d . . .
H25 H 0.4828 1.0062 0.2258 0.037 Uiso 1 1 calc R . .
C26 C 0.4797(4) 1.0924(3) 0.17606(14) 0.0351(12) Uani 1 1 d . . .
C27 C 0.5034(4) 1.0919(3) 0.13695(14) 0.0333(12) Uani 1 1 d . . .
H27 H 0.4925 1.1506 0.1209 0.040 Uiso 1 1 calc R . .
C28 C 0.5431(4) 1.0076(3) 0.12025(13) 0.0262(10) Uani 1 1 d . . .
C29 C 0.5720(4) 1.0148(3) 0.07751(12) 0.0327(12) Uani 1 1 d . . .
H29A H 0.6440 1.0277 0.0711 0.049 Uiso 1 1 calc R . .
H29B H 0.5208 1.0666 0.0652 0.049 Uiso 1 1 calc R . .
H29C H 0.5699 0.9548 0.0684 0.049 Uiso 1 1 calc R . .
C30 C 0.5454(4) 0.8303(3) 0.21005(12) 0.0309(11) Uani 1 1 d . . .
H30A H 0.5550 0.8431 0.2355 0.046 Uiso 1 1 calc R . .
H30B H 0.6081 0.7849 0.2002 0.046 Uiso 1 1 calc R . .
H30C H 0.4815 0.8035 0.2118 0.046 Uiso 1 1 calc R . .
C31 C 0.4309(5) 1.1840(4) 0.19301(16) 0.0533(16) Uani 1 1 d . . .
H31A H 0.3535 1.1986 0.1920 0.080 Uiso 1 1 calc R . .
H31B H 0.4620 1.2357 0.1783 0.080 Uiso 1 1 calc R . .
H31C H 0.4455 1.1772 0.2197 0.080 Uiso 1 1 calc R . .
C32 C 0.3044(3) 0.9731(3) 0.09521(12) 0.0210(10) Uani 1 1 d . . .
C33 C 0.2622(4) 1.0310(3) 0.12417(13) 0.0255(10) Uani 1 1 d . . .
C34 C 0.2345(4) 1.1286(3) 0.11464(14) 0.0333(12) Uani 1 1 d . . .
H34 H 0.2066 1.1675 0.1346 0.040 Uiso 1 1 calc R . .
C35 C 0.2456(4) 1.1715(3) 0.07748(15) 0.0374(13) Uani 1 1 d . . .
C36 C 0.2843(4) 1.1134(3) 0.04913(14) 0.0358(12) Uani 1 1 d . . .
H36 H 0.2901 1.1413 0.0232 0.043 Uiso 1 1 calc R . .
C37 C 0.3153(4) 1.0153(3) 0.05699(12) 0.0265(10) Uani 1 1 d . . .
C38 C 0.3607(4) 0.9583(3) 0.02390(12) 0.0295(11) Uani 1 1 d . . .
H38A H 0.3047 0.9316 0.0163 0.044 Uiso 1 1 calc R . .
H38B H 0.4193 0.9067 0.0316 0.044 Uiso 1 1 calc R . .
H38C H 0.3876 0.9998 0.0022 0.044 Uiso 1 1 calc R . .
C39 C 0.2469(4) 0.9914(3) 0.16541(13) 0.0314(11) Uani 1 1 d . . .
H39A H 0.1732 0.9827 0.1722 0.047 Uiso 1 1 calc R . .
H39B H 0.2610 1.0356 0.1815 0.047 Uiso 1 1 calc R . .
H39C H 0.2963 0.9300 0.1695 0.047 Uiso 1 1 calc R . .
C40 C 0.2137(6) 1.2780(4) 0.06863(18) 0.066(2) Uani 1 1 d . . .
H40A H 0.2654 1.3004 0.0484 0.099 Uiso 1 1 calc R . .
H40B H 0.2124 1.3080 0.0917 0.099 Uiso 1 1 calc R . .
H40C H 0.1425 1.2948 0.0600 0.099 Uiso 1 1 calc R . .
C41 C 0.4406(3) 0.5580(3) 0.20451(11) 0.0199(9) Uani 1 1 d . . .
C42 C 0.4957(3) 0.4632(3) 0.20274(12) 0.0220(10) Uani 1 1 d . . .
C43 C 0.4757(4) 0.3943(3) 0.23248(13) 0.0270(11) Uani 1 1 d . . .
H43 H 0.5148 0.3310 0.2312 0.032 Uiso 1 1 calc R . .
C44 C 0.4017(4) 0.4136(3) 0.26378(13) 0.0306(11) Uani 1 1 d . . .
C45 C 0.3484(4) 0.5075(3) 0.26533(12) 0.0266(11) Uani 1 1 d . . .
H45 H 0.2978 0.5230 0.2868 0.032 Uiso 1 1 calc R . .
C46 C 0.3663(3) 0.5796(3) 0.23663(12) 0.0208(10) Uani 1 1 d . . .
C47 C 0.5763(4) 0.4330(3) 0.16936(13) 0.0271(11) Uani 1 1 d . . .
H47A H 0.6475 0.4373 0.1744 0.041 Uiso 1 1 calc R . .
H47B H 0.5575 0.4748 0.1461 0.041 Uiso 1 1 calc R . .
H47C H 0.5763 0.3673 0.1659 0.041 Uiso 1 1 calc R . .
C48 C 0.3054(4) 0.6795(3) 0.24132(12) 0.0278(11) Uani 1 1 d . . .
H48A H 0.2378 0.6773 0.2575 0.042 Uiso 1 1 calc R . .
H48B H 0.2908 0.7136 0.2162 0.042 Uiso 1 1 calc R . .
H48C H 0.3481 0.7125 0.2533 0.042 Uiso 1 1 calc R . .
C49 C 0.3792(5) 0.3372(4) 0.29534(14) 0.0453(14) Uani 1 1 d . . .
H49A H 0.4133 0.2747 0.2873 0.068 Uiso 1 1 calc R . .
H49B H 0.3019 0.3416 0.3008 0.068 Uiso 1 1 calc R . .
H49C H 0.4079 0.3455 0.3184 0.068 Uiso 1 1 calc R . .
C50 C 0.1952(3) 0.6122(3) 0.15659(12) 0.0192(9) Uani 1 1 d . . .
C51 C 0.2079(4) 0.5181(3) 0.17446(12) 0.0236(10) Uani 1 1 d . . .
C52 C 0.1457(4) 0.4985(3) 0.20883(12) 0.0296(11) Uani 1 1 d . . .
H52 H 0.1544 0.4347 0.2206 0.036 Uiso 1 1 calc R . .
C53 C 0.0721(4) 0.5682(4) 0.22635(12) 0.0306(11) Uani 1 1 d . . .
C54 C 0.0577(4) 0.6603(3) 0.20788(13) 0.0288(11) Uani 1 1 d . . .
H54 H 0.0053 0.7087 0.2190 0.035 Uiso 1 1 calc R . .
C55 C 0.1177(3) 0.6837(3) 0.17355(12) 0.0244(10) Uani 1 1 d . . .
C56 C 0.2867(4) 0.4383(3) 0.15709(13) 0.0289(11) Uani 1 1 d . . .
H56A H 0.3213 0.3944 0.1774 0.043 Uiso 1 1 calc R . .
H56B H 0.3409 0.4643 0.1392 0.043 Uiso 1 1 calc R . .
H56C H 0.2493 0.4043 0.1434 0.043 Uiso 1 1 calc R . .
C57 C 0.1016(4) 0.7858(3) 0.15647(13) 0.0285(11) Uani 1 1 d . . .
H57A H 0.0370 0.8224 0.1696 0.043 Uiso 1 1 calc R . .
H57B H 0.0938 0.7900 0.1292 0.043 Uiso 1 1 calc R . .
H57C H 0.1634 0.8115 0.1594 0.043 Uiso 1 1 calc R . .
C58 C 0.0101(4) 0.5452(4) 0.26490(13) 0.0405(13) Uani 1 1 d . . .
H58A H -0.0101 0.4837 0.2657 0.061 Uiso 1 1 calc R . .
H58B H -0.0545 0.5948 0.2686 0.061 Uiso 1 1 calc R . .
H58C H 0.0547 0.5421 0.2853 0.061 Uiso 1 1 calc R . .
C59 C 0.1496(3) 0.6079(3) 0.05829(13) 0.0240(10) Uani 1 1 d . . .
H59A H 0.1393 0.6112 0.0310 0.029 Uiso 1 1 calc R . .
H59B H 0.1107 0.6689 0.0674 0.029 Uiso 1 1 calc R . .
C60 C 0.0990(3) 0.5285(3) 0.08077(13) 0.0269(11) Uani 1 1 d . . .
H60A H 0.1281 0.4694 0.0692 0.040 Uiso 1 1 calc R . .
H60B H 0.0215 0.5454 0.0802 0.040 Uiso 1 1 calc R . .
H60C H 0.1149 0.5197 0.1073 0.040 Uiso 1 1 calc R . .
C61 C 0.3306(3) 0.5055(3) 0.05109(12) 0.0226(10) Uani 1 1 d . . .
H61A H 0.3072 0.4545 0.0697 0.027 Uiso 1 1 calc R . .
H61B H 0.4062 0.5036 0.0537 0.027 Uiso 1 1 calc R . .
C62 C 0.3233(4) 0.4850(3) 0.01108(12) 0.0312(11) Uani 1 1 d . . .
H62A H 0.2500 0.4806 0.0089 0.047 Uiso 1 1 calc R . .
H62B H 0.3719 0.4248 0.0060 0.047 Uiso 1 1 calc R . .
H62C H 0.3434 0.5364 -0.0076 0.047 Uiso 1 1 calc R . .
C63 C 0.7639(4) 0.7239(4) 0.52465(13) 0.0363(12) Uani 1 1 d . . .
C64 C 0.8643(4) 0.6609(4) 0.52423(14) 0.0363(12) Uani 1 1 d . A .
C65 C 0.9012(4) 0.6165(4) 0.55842(14) 0.0371(12) Uani 1 1 d . . .
H65 H 0.9697 0.5754 0.5577 0.044 Uiso 1 1 calc R A .
C66 C 0.8416(4) 0.6300(4) 0.59347(14) 0.0390(13) Uani 1 1 d . A .
C67 C 0.7435(4) 0.6902(4) 0.59361(14) 0.0420(14) Uani 1 1 d . . .
H67 H 0.7015 0.7003 0.6174 0.050 Uiso 1 1 calc R A .
C68 C 0.7028(4) 0.7372(4) 0.55996(14) 0.0371(12) Uani 1 1 d . A .
C69 C 0.9338(4) 0.6369(4) 0.48733(15) 0.0485(15) Uani 1 1 d . . .
H69A H 1.0080 0.6127 0.4926 0.073 Uiso 1 1 calc R A .
H69B H 0.9296 0.6942 0.4688 0.073 Uiso 1 1 calc R . .
H69C H 0.9087 0.5883 0.4768 0.073 Uiso 1 1 calc R . .
C70 C 0.5932(4) 0.8021(4) 0.56353(15) 0.0522(16) Uani 1 1 d . . .
H70A H 0.6008 0.8673 0.5643 0.078 Uiso 1 1 calc R A .
H70B H 0.5513 0.7809 0.5871 0.078 Uiso 1 1 calc R . .
H70C H 0.5566 0.7999 0.5415 0.078 Uiso 1 1 calc R . .
C71 C 0.8845(4) 0.5830(4) 0.63011(14) 0.0452(14) Uani 1 1 d . . .
H71A H 0.9124 0.6285 0.6416 0.068 Uiso 1 1 calc R A .
H71B H 0.9421 0.5283 0.6247 0.068 Uiso 1 1 calc R . .
H71C H 0.8271 0.5615 0.6479 0.068 Uiso 1 1 calc R . .
C72 C 0.6950(4) 0.9993(4) 0.45447(15) 0.0425(14) Uani 1 1 d . A .
H72A H 0.7295 1.0491 0.4392 0.051 Uiso 1 1 calc R . .
H72B H 0.6280 1.0013 0.4437 0.051 Uiso 1 1 calc R . .
C73 C 0.6671(5) 1.0235(4) 0.49451(16) 0.0568(17) Uani 1 1 d . . .
H73A H 0.6374 0.9727 0.5105 0.085 Uiso 1 1 calc R A .
H73B H 0.6141 1.0834 0.4949 0.085 Uiso 1 1 calc R . .
H73C H 0.7314 1.0304 0.5045 0.085 Uiso 1 1 calc R . .
C74 C 0.8725(12) 0.8930(10) 0.4638(3) 0.037(3) Uani 0.596(11) 1 d PD A 1
H74A H 0.9160 0.8294 0.4593 0.045 Uiso 0.596(11) 1 calc PR A 1
H74B H 0.8621 0.8972 0.4917 0.045 Uiso 0.596(11) 1 calc PR A 1
C75 C 0.9322(8) 0.9692(7) 0.4434(3) 0.048(3) Uani 0.596(11) 1 d PD A 1
H75A H 0.9382 0.9680 0.4157 0.072 Uiso 0.596(11) 1 calc PR A 1
H75B H 1.0037 0.9565 0.4516 0.072 Uiso 0.596(11) 1 calc PR A 1
H75C H 0.8928 1.0318 0.4499 0.072 Uiso 0.596(11) 1 calc PR A 1
C740 C 0.8854(16) 0.9159(13) 0.4478(4) 0.027(5) Uani 0.404(11) 1 d PD A 2
H74C H 0.9338 0.8579 0.4390 0.032 Uiso 0.404(11) 1 calc PR A 2
H74D H 0.8969 0.9703 0.4286 0.032 Uiso 0.404(11) 1 calc PR A 2
C750 C 0.9143(9) 0.9320(9) 0.4865(3) 0.036(4) Uani 0.404(11) 1 d PD A 2
H75D H 0.8762 0.9950 0.4930 0.053 Uiso 0.404(11) 1 calc PR A 2
H75E H 0.9915 0.9281 0.4848 0.053 Uiso 0.404(11) 1 calc PR A 2
H75F H 0.8937 0.8832 0.5064 0.053 Uiso 0.404(11) 1 calc PR A 2
C76 C 0.8760(4) 0.8759(3) 0.35645(13) 0.0274(11) Uani 1 1 d . . .
C77 C 0.8700(4) 0.9676(3) 0.33713(14) 0.0326(12) Uani 1 1 d . A .
C78 C 0.9362(4) 0.9818(4) 0.30304(14) 0.0397(13) Uani 1 1 d . . .
H78 H 0.9314 1.0444 0.2902 0.048 Uiso 1 1 calc R A .
C79 C 1.0085(4) 0.9076(4) 0.28729(14) 0.0394(13) Uani 1 1 d . A .
C80 C 1.0164(4) 0.8184(4) 0.30759(14) 0.0365(12) Uani 1 1 d . . .
H80 H 1.0674 0.7669 0.2979 0.044 Uiso 1 1 calc R A .
C81 C 0.9526(4) 0.8011(3) 0.34169(14) 0.0308(11) Uani 1 1 d . A .
C82 C 0.7932(4) 1.0523(4) 0.35195(15) 0.0435(14) Uani 1 1 d . . .
H82A H 0.7287 1.0325 0.3654 0.065 Uiso 1 1 calc R A .
H82B H 0.7740 1.1006 0.3305 0.065 Uiso 1 1 calc R . .
H82C H 0.8270 1.0789 0.3697 0.065 Uiso 1 1 calc R . .
C83 C 1.0692(5) 0.9248(4) 0.24836(15) 0.0541(16) Uani 1 1 d . . .
H83A H 1.0212 0.9327 0.2287 0.081 Uiso 1 1 calc R A .
H83B H 1.1283 0.8704 0.2442 0.081 Uiso 1 1 calc R . .
H83C H 1.0977 0.9825 0.2469 0.081 Uiso 1 1 calc R . .
C84 C 0.9621(4) 0.7006(3) 0.36047(14) 0.0360(12) Uani 1 1 d . . .
H84A H 0.9045 0.6739 0.3541 0.054 Uiso 1 1 calc R A .
H84B H 0.9569 0.6999 0.3883 0.054 Uiso 1 1 calc R . .
H84C H 1.0313 0.6624 0.3513 0.054 Uiso 1 1 calc R . .
C85 C 0.6550(4) 0.9273(3) 0.29558(13) 0.0266(11) Uani 1 1 d . . .
C86 C 0.6038(4) 1.0240(3) 0.29480(13) 0.0291(11) Uani 1 1 d . A .
C87 C 0.6319(4) 1.0886(3) 0.26443(13) 0.0341(12) Uani 1 1 d . . .
H87 H 0.5978 1.1537 0.2643 0.041 Uiso 1 1 calc R A .
C88 C 0.7084(4) 1.0609(4) 0.23423(15) 0.0407(13) Uani 1 1 d . A .
C89 C 0.7568(4) 0.9655(4) 0.23503(13) 0.0357(12) Uani 1 1 d . . .
H89 H 0.8083 0.9451 0.2144 0.043 Uiso 1 1 calc R A .
C90 C 0.7319(4) 0.8988(3) 0.26526(13) 0.0288(11) Uani 1 1 d . A .
C91 C 0.7911(4) 0.7967(3) 0.26401(13) 0.0330(12) Uani 1 1 d . . .
H91A H 0.7785 0.7605 0.2891 0.050 Uiso 1 1 calc R A .
H91B H 0.8678 0.7948 0.2576 0.050 Uiso 1 1 calc R . .
H91C H 0.7654 0.7688 0.2446 0.050 Uiso 1 1 calc R . .
C92 C 0.5177(4) 1.0600(3) 0.32574(13) 0.0339(12) Uani 1 1 d . . .
H92A H 0.5217 1.1247 0.3294 0.051 Uiso 1 1 calc R A .
H92B H 0.5278 1.0183 0.3497 0.051 Uiso 1 1 calc R . .
H92C H 0.4475 1.0606 0.3182 0.051 Uiso 1 1 calc R . .
C93 C 0.7358(5) 1.1322(4) 0.20097(16) 0.0567(17) Uani 1 1 d . . .
H93A H 0.8118 1.1146 0.1916 0.085 Uiso 1 1 calc R A .
H93B H 0.7205 1.1957 0.2094 0.085 Uiso 1 1 calc R . .
H93C H 0.6929 1.1326 0.1803 0.085 Uiso 1 1 calc R . .
C94 C 0.7546(4) 0.5226(3) 0.41459(13) 0.0282(11) Uani 1 1 d . . .
C95 C 0.7355(4) 0.4809(4) 0.45266(13) 0.0352(12) Uani 1 1 d . A .
C96 C 0.7744(5) 0.3848(4) 0.46189(15) 0.0471(15) Uani 1 1 d . . .
H96 H 0.7624 0.3579 0.4877 0.057 Uiso 1 1 calc R A .
C97 C 0.8298(5) 0.3267(4) 0.43508(16) 0.0483(15) Uani 1 1 d . A .
C98 C 0.8455(4) 0.3671(4) 0.39741(14) 0.0383(13) Uani 1 1 d . . .
H98 H 0.8823 0.3278 0.3785 0.046 Uiso 1 1 calc R A .
C99 C 0.8089(4) 0.4634(3) 0.38660(13) 0.0279(11) Uani 1 1 d . A .
C100 C 0.8296(4) 0.5004(3) 0.34519(12) 0.0312(11) Uani 1 1 d . . .
H10C H 0.8978 0.5213 0.3407 0.047 Uiso 1 1 calc R A .
H10D H 0.7719 0.5542 0.3386 0.047 Uiso 1 1 calc R . .
H10E H 0.8327 0.4499 0.3293 0.047 Uiso 1 1 calc R . .
C101 C 0.6747(4) 0.5390(4) 0.48383(13) 0.0414(14) Uani 1 1 d . . .
H10F H 0.6376 0.4987 0.5032 0.062 Uiso 1 1 calc R A .
H10G H 0.6223 0.5919 0.4728 0.062 Uiso 1 1 calc R . .
H10H H 0.7246 0.5642 0.4958 0.062 Uiso 1 1 calc R . .
C102 C 0.8738(6) 0.2221(4) 0.44641(19) 0.078(2) Uani 1 1 d . . .
H10I H 0.9426 0.2145 0.4562 0.118 Uiso 1 1 calc R A .
H10J H 0.8836 0.1875 0.4240 0.118 Uiso 1 1 calc R . .
H10K H 0.8235 0.1967 0.4664 0.118 Uiso 1 1 calc R . .
C103 C 0.5268(3) 0.5718(3) 0.35307(13) 0.0250(10) Uani 1 1 d . . .
C104 C 0.5628(4) 0.5681(3) 0.31395(13) 0.0265(10) Uani 1 1 d . A .
C105 C 0.6044(4) 0.4810(3) 0.30023(14) 0.0350(12) Uani 1 1 d . . .
H105 H 0.6265 0.4796 0.2736 0.042 Uiso 1 1 calc R A .
C106 C 0.6146(4) 0.3963(4) 0.32413(16) 0.0391(13) Uani 1 1 d . A .
C107 C 0.5762(4) 0.3998(4) 0.36244(16) 0.0409(13) Uani 1 1 d . . .
H107 H 0.5810 0.3421 0.3791 0.049 Uiso 1 1 calc R A .
C108 C 0.5308(4) 0.4856(3) 0.37734(14) 0.0324(11) Uani 1 1 d . A .
C109 C 0.4868(4) 0.4836(4) 0.41900(14) 0.0454(14) Uani 1 1 d . . .
H10L H 0.4829 0.5456 0.4275 0.068 Uiso 1 1 calc R A .
H10M H 0.5337 0.4343 0.4342 0.068 Uiso 1 1 calc R . .
H10N H 0.4151 0.4695 0.4224 0.068 Uiso 1 1 calc R . .
C110 C 0.5594(4) 0.6561(3) 0.28627(13) 0.0336(12) Uani 1 1 d . . .
H11D H 0.6217 0.6831 0.2875 0.050 Uiso 1 1 calc R A .
H11E H 0.4940 0.7026 0.2929 0.050 Uiso 1 1 calc R . .
H11F H 0.5604 0.6405 0.2603 0.050 Uiso 1 1 calc R . .
C111 C 0.6683(5) 0.3038(4) 0.30892(18) 0.0558(17) Uani 1 1 d . . .
H11G H 0.6646 0.3100 0.2813 0.084 Uiso 1 1 calc R A .
H11H H 0.6319 0.2534 0.3217 0.084 Uiso 1 1 calc R . .
H11I H 0.7432 0.2876 0.3139 0.084 Uiso 1 1 calc R . .
C112 C 0.2749(4) 0.7216(4) 0.42826(14) 0.0372(12) Uani 1 1 d . A .
H11J H 0.3198 0.7356 0.4462 0.045 Uiso 1 1 calc R . .
H11K H 0.2746 0.6529 0.4330 0.045 Uiso 1 1 calc R . .
C113 C 0.1610(4) 0.7782(4) 0.43630(15) 0.0466(15) Uani 1 1 d . . .
H11L H 0.1601 0.8462 0.4300 0.070 Uiso 1 1 calc R A .
H11M H 0.1353 0.7652 0.4634 0.070 Uiso 1 1 calc R . .
H11N H 0.1145 0.7594 0.4206 0.070 Uiso 1 1 calc R . .
C114 C 0.2611(4) 0.7200(4) 0.35956(14) 0.0361(12) Uani 1 1 d . A .
H11O H 0.2993 0.7315 0.3337 0.043 Uiso 1 1 calc R . .
H11P H 0.1903 0.7638 0.3603 0.043 Uiso 1 1 calc R . .
C115 C 0.2440(4) 0.6179(4) 0.36546(16) 0.0462(14) Uani 1 1 d . . .
H11Q H 0.3125 0.5736 0.3681 0.069 Uiso 1 1 calc R A .
H11R H 0.2138 0.6056 0.3434 0.069 Uiso 1 1 calc R . .
H11S H 0.1946 0.6090 0.3887 0.069 Uiso 1 1 calc R . .
C116 C 0.2578(4) 0.9870(3) 0.34992(13) 0.0296(11) Uani 1 1 d . . .
C117 C 0.1973(4) 1.0609(4) 0.37071(14) 0.0377(13) Uani 1 1 d . A .
C118 C 0.1401(5) 1.1415(4) 0.35140(16) 0.0573(18) Uani 1 1 d . . .
H118 H 0.0983 1.1903 0.3656 0.069 Uiso 1 1 calc R A .
C119 C 0.1420(6) 1.1532(4) 0.31235(18) 0.0627(19) Uani 1 1 d U A .
C120 C 0.2022(5) 1.0814(4) 0.29162(16) 0.0490(15) Uani 1 1 d . . .
H120 H 0.2049 1.0894 0.2645 0.059 Uiso 1 1 calc R A .
C121 C 0.2587(4) 0.9978(3) 0.30991(14) 0.0343(12) Uani 1 1 d . A .
C122 C 0.1906(5) 1.0548(4) 0.41350(14) 0.0449(14) Uani 1 1 d . . .
H12C H 0.1829 1.1186 0.4210 0.067 Uiso 1 1 calc R A .
H12D H 0.2558 1.0138 0.4222 0.067 Uiso 1 1 calc R . .
H12E H 0.1287 1.0282 0.4252 0.067 Uiso 1 1 calc R . .
C123 C 0.3182(4) 0.9210(4) 0.28581(14) 0.0471(15) Uani 1 1 d . . .
H12F H 0.2843 0.8659 0.2916 0.071 Uiso 1 1 calc R A .
H12G H 0.3925 0.9021 0.2915 0.071 Uiso 1 1 calc R . .
H12H H 0.3166 0.9451 0.2587 0.071 Uiso 1 1 calc R . .
C124 C 0.0781(6) 1.2425(5) 0.2917(2) 0.088(2) Uani 1 1 d U . .
H12I H 0.0600 1.2933 0.3085 0.131 Uiso 1 1 calc R A .
H12J H 0.0123 1.2288 0.2853 0.131 Uiso 1 1 calc R . .
H12K H 0.1208 1.2628 0.2682 0.131 Uiso 1 1 calc R . .

loop_
_atom_site_aniso_label
_atom_site_aniso_U_11
_atom_site_aniso_U_22
_atom_site_aniso_U_33
_atom_site_aniso_U_23
_atom_site_aniso_U_13
_atom_site_aniso_U_12
Ti1 0.0192(4) 0.0194(4) 0.0167(4) -0.0039(3) -0.0019(3) -0.0037(3)
Ti2 0.0222(5) 0.0313(6) 0.0167(5) -0.0054(4) -0.0030(4) 0.0030(4)
Ti20 0.067(13) 0.075(13) 0.093(15) -0.010(11) 0.013(10) -0.012(10)
Ga1 0.0204(3) 0.0221(3) 0.0207(3) -0.0030(2) -0.0044(2) -0.0033(2)
Ga2 0.0207(3) 0.0171(2) 0.0170(2) -0.00229(19) -0.00389(19) -0.0028(2)
Ga3 0.0230(3) 0.0190(3) 0.0198(2) -0.0025(2) -0.0038(2) -0.0062(2)
Ga4 0.0224(3) 0.0143(2) 0.0165(2) -0.00193(19) -0.0023(2) -0.0030(2)
Ga5 0.0191(3) 0.0149(2) 0.0171(2) -0.00221(19) -0.00150(19) -0.00263(19)
Ga6 0.0216(3) 0.0147(2) 0.0162(2) -0.00172(19) -0.00239(19) -0.0031(2)
Ga7 0.0262(3) 0.0230(3) 0.0200(3) -0.0039(2) -0.0023(2) -0.0012(2)
Ga8 0.0269(3) 0.0299(3) 0.0228(3) -0.0037(2) -0.0046(2) 0.0016(2)
Ga9 0.0259(3) 0.0265(3) 0.0201(3) -0.0021(2) -0.0020(2) 0.0008(2)
Ga10 0.0255(3) 0.0287(3) 0.0276(3) -0.0094(2) -0.0033(2) -0.0002(2)
Ga11 0.0265(3) 0.0270(3) 0.0237(3) -0.0027(2) -0.0028(2) -0.0016(2)
Ga12 0.0309(3) 0.0456(4) 0.0221(3) -0.0102(2) -0.0082(2) 0.0084(3)
O1 0.0201(16) 0.0235(17) 0.0201(16) -0.0042(13) -0.0022(13) -0.0029(13)
O2 0.0200(16) 0.0221(16) 0.0190(15) -0.0036(12) -0.0024(12) -0.0034(13)
O3 0.0211(16) 0.0177(16) 0.0236(16) -0.0034(12) -0.0046(13) -0.0037(13)
O4 0.0224(16) 0.0181(16) 0.0187(15) -0.0034(12) 0.0000(13) -0.0037(13)
O5 0.0202(16) 0.0168(15) 0.0197(15) -0.0035(12) -0.0042(12) -0.0004(12)
O6 0.0259(17) 0.0158(15) 0.0166(15) -0.0017(12) -0.0035(13) -0.0015(13)
O7 0.0208(16) 0.0155(15) 0.0177(15) 0.0002(12) -0.0052(12) -0.0033(12)
O9 0.0305(19) 0.040(2) 0.0237(17) -0.0099(15) -0.0055(14) 0.0046(16)
O10 0.0268(19) 0.052(2) 0.0253(18) -0.0124(16) -0.0039(15) 0.0101(16)
O11 0.0275(18) 0.0329(19) 0.0205(16) -0.0043(14) -0.0023(14) 0.0003(15)
O12 0.0266(18) 0.0311(19) 0.0277(18) -0.0081(14) -0.0055(14) 0.0023(14)
O13 0.0279(18) 0.0310(18) 0.0222(17) -0.0046(14) -0.0055(14) 0.0002(14)
O14 0.0244(17) 0.0259(17) 0.0203(16) -0.0031(13) -0.0016(13) -0.0006(14)
O15 0.0257(18) 0.0252(18) 0.0254(17) -0.0009(13) -0.0031(14) -0.0008(14)
N1 0.024(2) 0.027(2) 0.023(2) -0.0025(16) -0.0047(16) -0.0093(17)
N2 0.0182(19) 0.0157(19) 0.0192(19) -0.0018(15) -0.0057(15) 0.0001(15)
N3 0.025(2) 0.039(3) 0.037(2) -0.020(2) -0.0080(19) 0.0097(19)
N4 0.031(2) 0.034(2) 0.024(2) -0.0023(17) -0.0028(17) -0.0034(18)
C1 0.021(2) 0.025(3) 0.027(2) -0.0011(19) -0.0062(19) -0.006(2)
C2 0.019(2) 0.028(3) 0.027(2) -0.003(2) -0.0026(19) -0.008(2)
C3 0.030(3) 0.033(3) 0.034(3) -0.010(2) -0.007(2) -0.003(2)
C4 0.036(3) 0.030(3) 0.040(3) -0.005(2) -0.012(2) 0.005(2)
C5 0.034(3) 0.040(3) 0.023(3) -0.005(2) -0.014(2) 0.006(2)
C6 0.028(3) 0.033(3) 0.025(3) -0.005(2) -0.008(2) -0.006(2)
C7 0.032(3) 0.023(3) 0.033(3) -0.007(2) -0.010(2) -0.005(2)
C8 0.040(3) 0.036(3) 0.027(3) -0.005(2) -0.013(2) 0.003(2)
C9 0.068(4) 0.038(3) 0.048(4) -0.006(3) -0.028(3) 0.019(3)
C10 0.024(3) 0.027(3) 0.025(2) 0.001(2) -0.002(2) -0.006(2)
C11 0.034(3) 0.041(3) 0.029(3) 0.001(2) 0.004(2) -0.005(2)
C12 0.028(3) 0.034(3) 0.032(3) 0.002(2) -0.011(2) -0.012(2)
C13 0.030(3) 0.037(3) 0.044(3) -0.007(2) -0.011(2) -0.012(2)
C14 0.028(3) 0.015(2) 0.029(3) -0.0010(19) -0.008(2) -0.0096(19)
C15 0.033(3) 0.018(2) 0.036(3) 0.004(2) -0.013(2) -0.009(2)
C16 0.037(3) 0.017(2) 0.052(3) 0.002(2) -0.022(3) -0.004(2)
C17 0.046(3) 0.023(3) 0.037(3) 0.007(2) -0.026(3) -0.008(2)
C18 0.052(3) 0.031(3) 0.023(3) 0.001(2) -0.010(2) -0.022(3)
C19 0.033(3) 0.022(2) 0.024(2) 0.0054(19) -0.009(2) -0.014(2)
C20 0.041(3) 0.044(3) 0.022(3) -0.004(2) -0.001(2) -0.010(3)
C21 0.032(3) 0.022(3) 0.035(3) -0.002(2) -0.007(2) 0.006(2)
C22 0.072(4) 0.033(3) 0.050(3) 0.009(3) -0.041(3) -0.016(3)
C23 0.025(2) 0.022(2) 0.024(2) -0.0053(19) -0.0059(19) -0.008(2)
C24 0.028(3) 0.021(2) 0.024(2) -0.0020(19) -0.009(2) -0.006(2)
C25 0.044(3) 0.026(3) 0.027(3) -0.008(2) -0.005(2) -0.010(2)
C26 0.043(3) 0.022(3) 0.044(3) -0.010(2) -0.008(3) -0.008(2)
C27 0.044(3) 0.022(3) 0.038(3) 0.001(2) -0.014(2) -0.011(2)
C28 0.031(3) 0.025(3) 0.028(3) -0.003(2) -0.007(2) -0.013(2)
C29 0.046(3) 0.027(3) 0.028(3) 0.003(2) -0.005(2) -0.017(2)
C30 0.047(3) 0.029(3) 0.018(2) -0.005(2) -0.007(2) -0.007(2)
C31 0.080(5) 0.027(3) 0.052(4) -0.012(3) -0.004(3) -0.009(3)
C32 0.021(2) 0.017(2) 0.026(2) -0.0030(18) -0.0051(19) -0.0026(18)
C33 0.027(3) 0.021(2) 0.029(3) -0.003(2) -0.005(2) -0.006(2)
C34 0.040(3) 0.019(3) 0.041(3) -0.013(2) -0.006(2) 0.000(2)
C35 0.051(3) 0.013(2) 0.049(3) -0.001(2) -0.009(3) -0.009(2)
C36 0.057(4) 0.021(3) 0.029(3) 0.005(2) -0.009(2) -0.011(2)
C37 0.032(3) 0.024(3) 0.025(2) 0.002(2) -0.008(2) -0.010(2)
C38 0.044(3) 0.022(3) 0.023(2) 0.0035(19) -0.009(2) -0.009(2)
C39 0.038(3) 0.025(3) 0.032(3) -0.016(2) 0.002(2) -0.004(2)
C40 0.109(6) 0.020(3) 0.067(4) -0.001(3) -0.021(4) -0.006(3)
C41 0.024(2) 0.023(2) 0.016(2) -0.0049(18) -0.0062(18) -0.0081(19)
C42 0.022(2) 0.024(2) 0.020(2) -0.0028(19) -0.0064(19) -0.0040(19)
C43 0.029(3) 0.022(3) 0.029(3) -0.001(2) -0.006(2) -0.004(2)
C44 0.037(3) 0.029(3) 0.024(3) 0.007(2) -0.005(2) -0.008(2)
C45 0.030(3) 0.031(3) 0.018(2) -0.001(2) -0.002(2) -0.006(2)
C46 0.021(2) 0.022(2) 0.020(2) -0.0013(18) -0.0091(19) -0.0025(19)
C47 0.031(3) 0.017(2) 0.033(3) -0.001(2) -0.004(2) -0.004(2)
C48 0.029(3) 0.031(3) 0.021(2) -0.003(2) -0.001(2) -0.002(2)
C49 0.063(4) 0.032(3) 0.035(3) 0.009(2) 0.004(3) -0.012(3)
C50 0.019(2) 0.019(2) 0.021(2) -0.0035(18) -0.0058(18) -0.0044(18)
C51 0.026(3) 0.025(3) 0.021(2) -0.0021(19) -0.0053(19) -0.007(2)
C52 0.037(3) 0.029(3) 0.024(3) 0.005(2) -0.006(2) -0.013(2)
C53 0.030(3) 0.045(3) 0.019(2) -0.003(2) 0.000(2) -0.015(2)
C54 0.021(3) 0.040(3) 0.026(3) -0.011(2) 0.002(2) -0.007(2)
C55 0.020(2) 0.030(3) 0.024(2) -0.005(2) -0.0030(19) -0.005(2)
C56 0.035(3) 0.020(2) 0.033(3) 0.001(2) -0.009(2) -0.008(2)
C57 0.025(3) 0.027(3) 0.031(3) -0.010(2) 0.000(2) 0.005(2)
C58 0.044(3) 0.057(4) 0.019(3) 0.000(2) 0.003(2) -0.016(3)
C59 0.020(2) 0.021(2) 0.032(3) -0.004(2) -0.007(2) -0.0024(19)
C60 0.021(2) 0.025(3) 0.035(3) 0.000(2) -0.008(2) -0.006(2)
C61 0.021(2) 0.017(2) 0.028(2) -0.0036(19) -0.0039(19) 0.0000(19)
C62 0.045(3) 0.023(3) 0.026(3) -0.011(2) -0.001(2) -0.004(2)
C63 0.037(3) 0.045(3) 0.026(3) -0.008(2) -0.011(2) 0.000(3)
C64 0.034(3) 0.042(3) 0.032(3) -0.008(2) -0.010(2) 0.001(2)
C65 0.038(3) 0.037(3) 0.033(3) -0.001(2) -0.012(2) 0.002(2)
C66 0.045(3) 0.044(3) 0.028(3) 0.005(2) -0.014(2) -0.008(3)
C67 0.046(3) 0.056(4) 0.023(3) 0.002(2) -0.007(2) -0.011(3)
C68 0.032(3) 0.049(3) 0.029(3) -0.006(2) -0.006(2) -0.005(3)
C69 0.039(3) 0.054(4) 0.040(3) -0.006(3) -0.012(3) 0.020(3)
C70 0.037(3) 0.079(5) 0.033(3) -0.009(3) -0.004(3) 0.005(3)
C71 0.048(4) 0.050(4) 0.038(3) 0.008(3) -0.017(3) -0.010(3)
C72 0.036(3) 0.045(3) 0.047(3) -0.023(3) -0.011(3) 0.007(3)
C73 0.075(5) 0.042(4) 0.045(4) -0.015(3) 0.011(3) 0.001(3)
C74 0.038(6) 0.040(8) 0.032(8) -0.005(6) -0.006(7) -0.001(5)
C75 0.039(6) 0.039(6) 0.069(7) -0.006(5) -0.015(5) -0.007(5)
C740 0.026(9) 0.028(11) 0.024(10) -0.004(8) -0.017(9) 0.010(8)
C750 0.024(7) 0.052(9) 0.031(7) -0.018(6) -0.004(5) 0.001(6)
C76 0.024(3) 0.028(3) 0.032(3) -0.009(2) -0.006(2) -0.004(2)
C77 0.036(3) 0.030(3) 0.033(3) -0.010(2) -0.007(2) -0.005(2)
C78 0.045(3) 0.042(3) 0.036(3) -0.003(2) -0.008(3) -0.016(3)
C79 0.035(3) 0.054(4) 0.034(3) -0.014(3) 0.002(2) -0.019(3)
C80 0.029(3) 0.047(3) 0.034(3) -0.018(3) 0.000(2) -0.004(2)
C81 0.024(3) 0.032(3) 0.036(3) -0.011(2) -0.001(2) -0.003(2)
C82 0.052(4) 0.031(3) 0.045(3) -0.005(2) -0.007(3) -0.005(3)
C83 0.055(4) 0.068(4) 0.043(3) -0.012(3) 0.004(3) -0.025(3)
C84 0.025(3) 0.040(3) 0.041(3) -0.016(2) -0.003(2) 0.004(2)
C85 0.030(3) 0.025(3) 0.026(3) -0.005(2) -0.007(2) -0.005(2)
C86 0.033(3) 0.029(3) 0.027(3) -0.005(2) -0.008(2) -0.007(2)
C87 0.041(3) 0.026(3) 0.033(3) 0.003(2) -0.003(2) -0.008(2)
C88 0.044(3) 0.043(3) 0.036(3) 0.012(2) -0.009(3) -0.019(3)
C89 0.034(3) 0.050(3) 0.025(3) -0.002(2) -0.001(2) -0.014(3)
C90 0.027(3) 0.035(3) 0.024(3) -0.006(2) -0.009(2) -0.003(2)
C91 0.035(3) 0.038(3) 0.025(3) -0.013(2) 0.001(2) -0.002(2)
C92 0.043(3) 0.022(3) 0.035(3) -0.003(2) -0.008(2) 0.000(2)
C93 0.067(4) 0.057(4) 0.041(3) 0.014(3) 0.001(3) -0.017(3)
C94 0.027(3) 0.030(3) 0.025(3) -0.004(2) -0.003(2) -0.002(2)
C95 0.042(3) 0.034(3) 0.024(3) 0.000(2) 0.000(2) 0.000(2)
C96 0.059(4) 0.043(3) 0.028(3) 0.008(2) 0.001(3) 0.002(3)
C97 0.063(4) 0.028(3) 0.042(3) 0.006(2) 0.001(3) 0.003(3)
C98 0.043(3) 0.031(3) 0.035(3) -0.007(2) 0.003(2) 0.001(2)
C99 0.029(3) 0.027(3) 0.026(3) -0.003(2) -0.003(2) 0.000(2)
C100 0.033(3) 0.030(3) 0.027(3) -0.005(2) -0.003(2) 0.001(2)
C101 0.054(4) 0.040(3) 0.022(3) 0.002(2) 0.002(2) 0.000(3)
C102 0.113(6) 0.037(4) 0.063(4) 0.006(3) 0.004(4) 0.015(4)
C103 0.023(2) 0.024(3) 0.031(3) -0.005(2) -0.006(2) -0.006(2)
C104 0.024(3) 0.027(3) 0.028(3) -0.002(2) -0.005(2) -0.005(2)
C105 0.038(3) 0.037(3) 0.034(3) -0.013(2) -0.005(2) -0.011(2)
C106 0.038(3) 0.027(3) 0.051(3) -0.005(2) -0.008(3) -0.003(2)
C107 0.044(3) 0.030(3) 0.050(3) 0.004(2) -0.014(3) -0.011(3)
C108 0.034(3) 0.029(3) 0.033(3) 0.000(2) -0.005(2) -0.006(2)
C109 0.054(4) 0.040(3) 0.038(3) 0.008(3) -0.003(3) -0.011(3)
C110 0.042(3) 0.032(3) 0.027(3) -0.005(2) -0.008(2) -0.004(2)
C111 0.064(4) 0.031(3) 0.074(4) -0.021(3) -0.012(3) -0.001(3)
C112 0.033(3) 0.044(3) 0.032(3) -0.002(2) 0.004(2) -0.008(2)
C113 0.032(3) 0.054(4) 0.040(3) 0.003(3) 0.012(2) 0.005(3)
C114 0.033(3) 0.043(3) 0.032(3) -0.001(2) -0.007(2) -0.009(2)
C115 0.036(3) 0.045(3) 0.059(4) -0.013(3) -0.004(3) -0.008(3)
C116 0.029(3) 0.025(3) 0.035(3) -0.003(2) -0.010(2) -0.002(2)
C117 0.043(3) 0.032(3) 0.038(3) -0.006(2) -0.019(2) 0.004(2)
C118 0.081(5) 0.035(3) 0.052(4) -0.018(3) -0.035(3) 0.022(3)
C119 0.102(5) 0.031(3) 0.057(4) -0.012(3) -0.048(4) 0.011(3)
C120 0.075(4) 0.038(3) 0.037(3) -0.005(3) -0.026(3) -0.006(3)
C121 0.036(3) 0.034(3) 0.036(3) -0.003(2) -0.015(2) -0.008(2)
C122 0.058(4) 0.035(3) 0.039(3) -0.012(2) -0.016(3) 0.007(3)
C123 0.056(4) 0.055(4) 0.023(3) -0.005(3) -0.004(3) 0.004(3)
C124 0.134(6) 0.054(4) 0.071(4) -0.015(3) -0.061(4) 0.024(4)

loop_
_atom_type_symbol
_atom_type_description
_atom_type_scat_dispersion_real
_atom_type_scat_dispersion_imag
_atom_type_scat_source
C C 0.0033 0.0016 'International Tables Vol C Tables 4.2.6.8 and 6.1.1.4'
H H 0.0000 0.0000 'International Tables Vol C Tables 4.2.6.8 and 6.1.1.4'
N N 0.0061 0.0033 'International Tables Vol C Tables 4.2.6.8 and 6.1.1.4'
O O 0.0106 0.0060 'International Tables Vol C Tables 4.2.6.8 and 6.1.1.4'
Ti Ti 0.2776 0.4457 'International Tables Vol C Tables 4.2.6.8 and 6.1.1.4'
Ga Ga 0.2307 1.6083 'International Tables Vol C Tables 4.2.6.8 and 6.1.1.4'

loop_
_geom_angle_atom_site_label_1
_geom_angle_atom_site_label_2
_geom_angle_atom_site_label_3
_geom_angle
_geom_angle_site_symmetry_1
_geom_angle_site_symmetry_3
_geom_angle_publ_flag
O1 Ti1 O2 114.76(13) . . ?
O1 Ti1 O4 108.02(13) . . ?
O2 Ti1 O4 109.31(13) . . ?
O1 Ti1 O5 108.76(13) . . ?
O2 Ti1 O5 109.81(13) . . ?
O4 Ti1 O5 105.80(12) . . ?
O9 Ti2 O10 114.62(14) . . ?
O9 Ti2 O11 107.97(15) . . ?
O10 Ti2 O11 108.64(15) . . ?
O9 Ti2 O12 109.46(15) . . ?
O10 Ti2 O12 109.37(15) . . ?
O11 Ti2 O12 106.45(13) . . ?
O10 Ti20 O11 110.9(10) . . ?
O10 Ti20 O9 102.5(9) . . ?
O11 Ti20 O9 102.2(10) . . ?
O1 Ga1 O3 99.20(12) . . ?
O1 Ga1 C1 119.90(15) . . ?
O3 Ga1 C1 118.87(15) . . ?
O1 Ga1 N1 98.80(13) . . ?
O3 Ga1 N1 85.31(13) . . ?
C1 Ga1 N1 126.97(16) . . ?
O2 Ga2 O7 98.79(12) . . ?
O2 Ga2 C14 123.51(16) . . ?
O7 Ga2 C14 122.47(15) . . ?
O2 Ga2 N2 100.79(13) . . ?
O7 Ga2 N2 84.63(12) . . ?
C14 Ga2 N2 118.36(15) . . ?
O3 Ga3 O4 94.23(12) . . ?
O3 Ga3 C23 127.79(15) . . ?
O4 Ga3 C23 115.28(15) . . ?
O3 Ga3 N1 86.25(13) . . ?
O4 Ga3 N1 105.72(13) . . ?
C23 Ga3 N1 121.46(16) . . ?
O6 Ga4 O7 103.84(12) . . ?
O6 Ga4 C32 126.64(15) . . ?
O7 Ga4 C32 115.03(15) . . ?
O6 Ga4 O4 96.82(12) . . ?
O7 Ga4 O4 97.04(11) . . ?
C32 Ga4 O4 112.30(15) . . ?
O7 Ga5 O5 93.95(12) . . ?
O7 Ga5 C50 127.87(15) . . ?
O5 Ga5 C50 116.74(15) . . ?
O7 Ga5 N2 86.05(12) . . ?
O5 Ga5 N2 105.76(12) . . ?
C50 Ga5 N2 120.16(15) . . ?
O6 Ga6 O3 103.64(12) . . ?
O6 Ga6 C41 125.27(15) . . ?
O3 Ga6 C41 117.84(15) . . ?
O6 Ga6 O5 96.77(11) . . ?
O3 Ga6 O5 97.00(11) . . ?
C41 Ga6 O5 110.89(14) . . ?
O14 Ga7 O15 102.72(13) . . ?
O14 Ga7 C85 126.11(16) . . ?
O15 Ga7 C85 116.74(16) . . ?
O14 Ga7 O12 96.87(12) . . ?
O15 Ga7 O12 97.08(13) . . ?
C85 Ga7 O12 112.03(16) . . ?
O9 Ga8 O15 98.49(13) . . ?
O9 Ga8 C116 118.83(17) . . ?
O15 Ga8 C116 121.24(17) . . ?
O9 Ga8 N4 98.87(15) . . ?
O15 Ga8 N4 84.48(14) . . ?
C116 Ga8 N4 127.03(18) . . ?
O14 Ga9 O13 103.98(13) . . ?
O14 Ga9 C94 125.57(16) . . ?
O13 Ga9 C94 114.27(16) . . ?
O14 Ga9 O11 96.72(12) . . ?
O13 Ga9 O11 97.45(13) . . ?
C94 Ga9 O11 114.17(16) . . ?
O13 Ga10 O12 94.36(13) . . ?
O13 Ga10 C76 127.51(16) . . ?
O12 Ga10 C76 115.60(16) . . ?
O13 Ga10 N3 86.56(15) . . ?
O12 Ga10 N3 104.39(14) . . ?
C76 Ga10 N3 122.04(18) . . ?
O15 Ga11 O11 95.05(13) . . ?
O15 Ga11 C103 127.83(16) . . ?
O11 Ga11 C103 115.14(16) . . ?
O15 Ga11 N4 85.27(14) . . ?
O11 Ga11 N4 106.48(14) . . ?
C103 Ga11 N4 121.14(17) . . ?
O10 Ga12 O13 98.54(13) . . ?
O10 Ga12 C63 121.52(18) . . ?
O13 Ga12 C63 122.10(17) . . ?
O10 Ga12 N3 100.07(15) . . ?
O13 Ga12 N3 85.58(14) . . ?
C63 Ga12 N3 121.32(19) . . ?
Ti1 O1 Ga1 115.78(15) . . ?
Ti1 O2 Ga2 114.72(15) . . ?
Ga3 O3 Ga6 112.41(14) . . ?
Ga3 O3 Ga1 95.07(12) . . ?
Ga6 O3 Ga1 135.33(15) . . ?
Ti1 O4 Ga3 114.34(14) . . ?
Ti1 O4 Ga4 107.22(13) . . ?
Ga3 O4 Ga4 105.82(13) . . ?
Ti1 O5 Ga5 113.45(14) . . ?
Ti1 O5 Ga6 107.96(13) . . ?
Ga5 O5 Ga6 105.17(13) . . ?
Ga6 O6 Ga4 123.30(15) . . ?
Ga5 O7 Ga4 111.92(13) . . ?
Ga5 O7 Ga2 95.50(12) . . ?
Ga4 O7 Ga2 136.31(15) . . ?
Ti2 O9 Ga8 116.13(16) . . ?
Ti2 O9 Ti20 40.9(5) . . ?
Ga8 O9 Ti20 122.6(6) . . ?
Ti2 O10 Ti20 43.6(6) . . ?
Ti2 O10 Ga12 114.92(16) . . ?
Ti20 O10 Ga12 130.1(6) . . ?
Ti20 O11 Ti2 41.7(6) . . ?
Ti20 O11 Ga11 119.0(7) . . ?
Ti2 O11 Ga11 112.96(15) . . ?
Ti20 O11 Ga9 132.6(7) . . ?
Ti2 O11 Ga9 106.97(15) . . ?
Ga11 O11 Ga9 105.36(13) . . ?
Ti2 O12 Ga10 113.38(15) . . ?
Ti2 O12 Ga7 107.22(15) . . ?
Ga10 O12 Ga7 105.31(14) . . ?
Ga10 O13 Ga9 112.03(14) . . ?
Ga10 O13 Ga12 95.17(14) . . ?
Ga9 O13 Ga12 136.27(17) . . ?
Ga9 O14 Ga7 123.83(15) . . ?
Ga7 O15 Ga11 112.16(15) . . ?
Ga7 O15 Ga8 135.81(17) . . ?
Ga11 O15 Ga8 95.68(13) . . ?
C10 N1 C12 112.9(3) . . ?
C10 N1 Ga3 115.5(3) . . ?
C12 N1 Ga3 110.8(3) . . ?
C10 N1 Ga1 115.1(3) . . ?
C12 N1 Ga1 111.5(3) . . ?
Ga3 N1 Ga1 88.82(14) . . ?
C61 N2 C59 113.0(3) . . ?
C61 N2 Ga5 116.8(2) . . ?
C59 N2 Ga5 110.4(3) . . ?
C61 N2 Ga2 115.8(3) . . ?
C59 N2 Ga2 109.1(2) . . ?
Ga5 N2 Ga2 89.45(13) . . ?
C74 N3 C72 114.2(6) . . ?
C74 N3 C740 23.9(5) . . ?
C72 N3 C740 108.6(8) . . ?
C74 N3 Ga10 115.7(6) . . ?
C72 N3 Ga10 115.5(3) . . ?
C740 N3 Ga10 101.2(6) . . ?
C74 N3 Ga12 103.3(5) . . ?
C72 N3 Ga12 116.1(3) . . ?
C740 N3 Ga12 123.9(7) . . ?
Ga10 N3 Ga12 88.92(16) . . ?
C112 N4 C114 111.8(4) . . ?
C112 N4 Ga11 118.0(3) . . ?
C114 N4 Ga11 108.7(3) . . ?
C112 N4 Ga8 115.0(3) . . ?
C114 N4 Ga8 111.8(3) . . ?
Ga11 N4 Ga8 89.66(16) . . ?
C6 C1 C2 118.4(4) . . ?
C6 C1 Ga1 120.8(3) . . ?
C2 C1 Ga1 120.5(3) . . ?
C3 C2 C1 119.6(4) . . ?
C3 C2 C7 117.6(4) . . ?
C1 C2 C7 122.8(4) . . ?
C2 C3 C4 121.8(4) . . ?
C5 C4 C3 118.5(4) . . ?
C5 C4 C9 120.0(4) . . ?
C3 C4 C9 121.4(4) . . ?
C4 C5 C6 121.4(4) . . ?
C5 C6 C1 120.2(4) . . ?
C5 C6 C8 117.9(4) . . ?
C1 C6 C8 121.9(4) . . ?
N1 C10 C11 114.2(4) . . ?
N1 C12 C13 115.1(4) . . ?
C19 C14 C15 118.3(4) . . ?
C19 C14 Ga2 121.4(3) . . ?
C15 C14 Ga2 120.1(3) . . ?
C16 C15 C14 120.2(4) . . ?
C16 C15 C21 117.3(4) . . ?
C14 C15 C21 122.4(4) . . ?
C17 C16 C15 121.6(5) . . ?
C18 C17 C16 118.6(4) . . ?
C18 C17 C22 121.7(5) . . ?
C16 C17 C22 119.7(5) . . ?
C17 C18 C19 121.7(4) . . ?
C14 C19 C18 119.5(4) . . ?
C14 C19 C20 122.4(4) . . ?
C18 C19 C20 118.1(4) . . ?
C28 C23 C24 119.0(4) . . ?
C28 C23 Ga3 119.0(3) . . ?
C24 C23 Ga3 122.0(3) . . ?
C25 C24 C23 119.9(4) . . ?
C25 C24 C30 118.9(4) . . ?
C23 C24 C30 121.2(4) . . ?
C26 C25 C24 121.8(4) . . ?
C25 C26 C27 118.2(4) . . ?
C25 C26 C31 121.1(5) . . ?
C27 C26 C31 120.6(5) . . ?
C26 C27 C28 121.9(4) . . ?
C23 C28 C27 119.0(4) . . ?
C23 C28 C29 122.9(4) . . ?
C27 C28 C29 118.0(4) . . ?
C33 C32 C37 119.0(4) . . ?
C33 C32 Ga4 122.0(3) . . ?
C37 C32 Ga4 118.9(3) . . ?
C34 C33 C32 119.1(4) . . ?
C34 C33 C39 118.7(4) . . ?
C32 C33 C39 122.2(4) . . ?
C35 C34 C33 122.9(4) . . ?
C36 C35 C34 117.4(4) . . ?
C36 C35 C40 121.8(5) . . ?
C34 C35 C40 120.7(5) . . ?
C35 C36 C37 122.3(4) . . ?
C36 C37 C32 119.2(4) . . ?
C36 C37 C38 118.1(4) . . ?
C32 C37 C38 122.6(4) . . ?
C46 C41 C42 118.5(4) . . ?
C46 C41 Ga6 121.4(3) . . ?
C42 C41 Ga6 119.7(3) . . ?
C43 C42 C41 119.4(4) . . ?
C43 C42 C47 118.1(4) . . ?
C41 C42 C47 122.4(4) . . ?
C44 C43 C42 122.9(4) . . ?
C43 C44 C45 117.0(4) . . ?
C43 C44 C49 122.1(4) . . ?
C45 C44 C49 120.9(4) . . ?
C46 C45 C44 122.4(4) . . ?
C45 C46 C41 119.6(4) . . ?
C45 C46 C48 118.3(4) . . ?
C41 C46 C48 122.1(4) . . ?
C51 C50 C55 118.9(4) . . ?
C51 C50 Ga5 119.0(3) . . ?
C55 C50 Ga5 122.1(3) . . ?
C52 C51 C50 119.3(4) . . ?
C52 C51 C56 119.3(4) . . ?
C50 C51 C56 121.3(4) . . ?
C53 C52 C51 122.4(4) . . ?
C52 C53 C54 117.8(4) . . ?
C52 C53 C58 120.9(4) . . ?
C54 C53 C58 121.2(4) . . ?
C53 C54 C55 122.1(4) . . ?
C54 C55 C50 119.4(4) . . ?
C54 C55 C57 118.8(4) . . ?
C50 C55 C57 121.7(4) . . ?
N2 C59 C60 115.6(3) . . ?
N2 C61 C62 114.1(3) . . ?
C68 C63 C64 118.3(4) . . ?
C68 C63 Ga12 121.2(4) . . ?
C64 C63 Ga12 120.6(4) . . ?
C65 C64 C63 119.8(5) . . ?
C65 C64 C69 117.7(4) . . ?
C63 C64 C69 122.4(4) . . ?
C66 C65 C64 122.2(5) . . ?
C67 C66 C65 117.6(5) . . ?
C67 C66 C71 121.3(5) . . ?
C65 C66 C71 121.1(5) . . ?
C66 C67 C68 122.5(5) . . ?
C63 C68 C67 119.6(5) . . ?
C63 C68 C70 122.4(4) . . ?
C67 C68 C70 118.0(5) . . ?
C73 C72 N3 115.7(4) . . ?
N3 C74 C75 111.2(9) . . ?
C750 C740 N3 112.9(12) . . ?
C77 C76 C81 118.5(4) . . ?
C77 C76 Ga10 118.8(3) . . ?
C81 C76 Ga10 122.5(4) . . ?
C78 C77 C76 119.7(5) . . ?
C78 C77 C82 118.6(5) . . ?
C76 C77 C82 121.8(4) . . ?
C79 C78 C77 122.2(5) . . ?
C80 C79 C78 117.2(5) . . ?
C80 C79 C83 122.6(5) . . ?
C78 C79 C83 120.1(5) . . ?
C79 C80 C81 122.5(5) . . ?
C80 C81 C76 119.8(5) . . ?
C80 C81 C84 118.7(4) . . ?
C76 C81 C84 121.4(4) . . ?
C90 C85 C86 118.8(4) . . ?
C90 C85 Ga7 121.4(3) . . ?
C86 C85 Ga7 119.7(3) . . ?
C87 C86 C85 119.5(4) . . ?
C87 C86 C92 118.3(4) . . ?
C85 C86 C92 122.2(4) . . ?
C86 C87 C88 122.0(5) . . ?
C89 C88 C87 118.0(5) . . ?
C89 C88 C93 121.0(5) . . ?
C87 C88 C93 121.0(5) . . ?
C88 C89 C90 121.7(5) . . ?
C89 C90 C85 120.0(4) . . ?
C89 C90 C91 117.8(4) . . ?
C85 C90 C91 122.2(4) . . ?
C95 C94 C99 118.6(4) . . ?
C95 C94 Ga9 120.2(3) . . ?
C99 C94 Ga9 121.2(3) . . ?
C96 C95 C94 119.5(4) . . ?
C96 C95 C101 118.9(4) . . ?
C94 C95 C101 121.6(4) . . ?
C97 C96 C95 122.5(5) . . ?
C96 C97 C98 117.9(5) . . ?
C96 C97 C102 121.1(5) . . ?
C98 C97 C102 120.9(5) . . ?
C97 C98 C99 121.9(5) . . ?
C98 C99 C94 119.5(4) . . ?
C98 C99 C100 118.0(4) . . ?
C94 C99 C100 122.5(4) . . ?
C104 C103 C108 118.6(4) . . ?
C104 C103 Ga11 121.8(3) . . ?
C108 C103 Ga11 119.6(3) . . ?
C105 C104 C103 120.0(4) . . ?
C105 C104 C110 118.2(4) . . ?
C103 C104 C110 121.8(4) . . ?
C106 C105 C104 122.0(5) . . ?
C105 C106 C107 117.9(5) . . ?
C105 C106 C111 120.7(5) . . ?
C107 C106 C111 121.3(5) . . ?
C106 C107 C108 122.0(5) . . ?
C107 C108 C103 119.3(4) . . ?
C107 C108 C109 119.1(4) . . ?
C103 C108 C109 121.6(4) . . ?
N4 C112 C113 112.4(4) . . ?
N4 C114 C115 115.3(4) . . ?
C121 C116 C117 118.8(4) . . ?
C121 C116 Ga8 120.2(4) . . ?
C117 C116 Ga8 120.8(3) . . ?
C118 C117 C116 119.5(5) . . ?
C118 C117 C122 118.1(5) . . ?
C116 C117 C122 122.4(4) . . ?
C119 C118 C117 122.0(5) . . ?
C118 C119 C120 118.9(5) . . ?
C118 C119 C124 121.0(5) . . ?
C120 C119 C124 120.0(5) . . ?
C119 C120 C121 121.1(5) . . ?
C120 C121 C116 119.6(5) . . ?
C120 C121 C123 118.3(5) . . ?
C116 C121 C123 122.0(4) . . ?

loop_
_geom_bond_atom_site_label_1
_geom_bond_atom_site_label_2
_geom_bond_distance
_geom_bond_site_symmetry_2
_geom_bond_publ_flag
Ti1 O1 1.763(3) . ?
Ti1 O2 1.767(3) . ?
Ti1 O4 1.888(3) . ?
Ti1 O5 1.893(3) . ?
Ti2 O9 1.751(3) . ?
Ti2 O10 1.762(3) . ?
Ti2 O11 1.901(3) . ?
Ti2 O12 1.909(3) . ?
Ti20 O10 1.80(2) . ?
Ti20 O11 1.810(19) . ?
Ti20 O9 1.99(2) . ?
Ga1 O1 1.860(3) . ?
Ga1 O3 1.921(3) . ?
Ga1 C1 1.956(4) . ?
Ga1 N1 2.021(4) . ?
Ga2 O2 1.854(3) . ?
Ga2 O7 1.917(3) . ?
Ga2 C14 1.957(4) . ?
Ga2 N2 2.021(3) . ?
Ga3 O3 1.900(3) . ?
Ga3 O4 1.911(3) . ?
Ga3 C23 1.947(4) . ?
Ga3 N1 2.007(4) . ?
Ga4 O6 1.816(3) . ?
Ga4 O7 1.907(3) . ?
Ga4 C32 1.953(4) . ?
Ga4 O4 1.985(3) . ?
Ga5 O7 1.896(3) . ?
Ga5 O5 1.911(3) . ?
Ga5 C50 1.951(4) . ?
Ga5 N2 1.989(3) . ?
Ga6 O6 1.813(3) . ?
Ga6 O3 1.901(3) . ?
Ga6 C41 1.959(4) . ?
Ga6 O5 1.994(3) . ?
Ga7 O14 1.822(3) . ?
Ga7 O15 1.897(3) . ?
Ga7 C85 1.959(5) . ?
Ga7 O12 1.989(3) . ?
Ga8 O9 1.858(3) . ?
Ga8 O15 1.919(3) . ?
Ga8 C116 1.959(5) . ?
Ga8 N4 2.010(4) . ?
Ga9 O14 1.814(3) . ?
Ga9 O13 1.909(3) . ?
Ga9 C94 1.956(5) . ?
Ga9 O11 1.980(3) . ?
Ga10 O13 1.897(3) . ?
Ga10 O12 1.911(3) . ?
Ga10 C76 1.949(5) . ?
Ga10 N3 2.002(4) . ?
Ga11 O15 1.897(3) . ?
Ga11 O11 1.909(3) . ?
Ga11 C103 1.944(4) . ?
Ga11 N4 2.002(4) . ?
Ga12 O10 1.867(3) . ?
Ga12 O13 1.916(3) . ?
Ga12 C63 1.957(5) . ?
Ga12 N3 2.018(4) . ?
N1 C10 1.489(5) . ?
N1 C12 1.491(5) . ?
N2 C61 1.480(5) . ?
N2 C59 1.491(5) . ?
N3 C74 1.485(15) . ?
N3 C72 1.494(6) . ?
N3 C740 1.56(2) . ?
N4 C112 1.488(6) . ?
N4 C114 1.504(6) . ?
C1 C6 1.407(6) . ?
C1 C2 1.412(6) . ?
C2 C3 1.385(6) . ?
C2 C7 1.502(6) . ?
C3 C4 1.391(6) . ?
C4 C5 1.378(6) . ?
C4 C9 1.520(7) . ?
C5 C6 1.390(6) . ?
C6 C8 1.518(6) . ?
C10 C11 1.520(6) . ?
C12 C13 1.526(6) . ?
C14 C19 1.400(6) . ?
C14 C15 1.411(6) . ?
C15 C16 1.386(6) . ?
C15 C21 1.515(6) . ?
C16 C17 1.382(7) . ?
C17 C18 1.372(7) . ?
C17 C22 1.521(6) . ?
C18 C19 1.410(6) . ?
C19 C20 1.514(6) . ?
C23 C28 1.397(6) . ?
C23 C24 1.401(6) . ?
C24 C25 1.384(6) . ?
C24 C30 1.505(6) . ?
C25 C26 1.374(6) . ?
C26 C27 1.380(7) . ?
C26 C31 1.510(6) . ?
C27 C28 1.399(6) . ?
C28 C29 1.506(6) . ?
C32 C33 1.395(6) . ?
C32 C37 1.409(6) . ?
C33 C34 1.386(6) . ?
C33 C39 1.498(6) . ?
C34 C35 1.380(7) . ?
C35 C36 1.374(7) . ?
C35 C40 1.509(7) . ?
C36 C37 1.390(6) . ?
C37 C38 1.509(6) . ?
C41 C46 1.406(6) . ?
C41 C42 1.407(6) . ?
C42 C43 1.386(6) . ?
C42 C47 1.509(6) . ?
C43 C44 1.377(6) . ?
C44 C45 1.389(6) . ?
C44 C49 1.506(6) . ?
C45 C46 1.387(6) . ?
C46 C48 1.509(6) . ?
C50 C51 1.407(6) . ?
C50 C55 1.410(6) . ?
C51 C52 1.393(6) . ?
C51 C56 1.503(6) . ?
C52 C53 1.379(6) . ?
C53 C54 1.388(7) . ?
C53 C58 1.518(6) . ?
C54 C55 1.390(6) . ?
C55 C57 1.500(6) . ?
C59 C60 1.523(6) . ?
C61 C62 1.514(6) . ?
C63 C68 1.398(7) . ?
C63 C64 1.410(7) . ?
C64 C65 1.387(6) . ?
C64 C69 1.517(7) . ?
C65 C66 1.383(7) . ?
C66 C67 1.370(7) . ?
C66 C71 1.501(6) . ?
C67 C68 1.400(7) . ?
C68 C70 1.516(7) . ?
C72 C73 1.490(7) . ?
C74 C75 1.527(8) . ?
C740 C750 1.541(9) . ?
C76 C77 1.400(6) . ?
C76 C81 1.403(6) . ?
C77 C78 1.397(7) . ?
C77 C82 1.505(7) . ?
C78 C79 1.387(7) . ?
C79 C80 1.379(7) . ?
C79 C83 1.506(7) . ?
C80 C81 1.389(6) . ?
C81 C84 1.502(7) . ?
C85 C90 1.399(6) . ?
C85 C86 1.412(6) . ?
C86 C87 1.388(6) . ?
C86 C92 1.509(6) . ?
C87 C88 1.391(7) . ?
C88 C89 1.385(7) . ?
C88 C93 1.514(7) . ?
C89 C90 1.392(6) . ?
C90 C91 1.514(6) . ?
C94 C95 1.412(6) . ?
C94 C99 1.413(6) . ?
C95 C96 1.383(7) . ?
C95 C101 1.510(6) . ?
C96 C97 1.378(7) . ?
C97 C98 1.389(7) . ?
C97 C102 1.516(7) . ?
C98 C99 1.389(6) . ?
C99 C100 1.500(6) . ?
C103 C104 1.406(6) . ?
C103 C108 1.411(6) . ?
C104 C105 1.387(6) . ?
C104 C110 1.495(6) . ?
C105 C106 1.383(7) . ?
C106 C107 1.385(7) . ?
C106 C111 1.505(7) . ?
C107 C108 1.396(7) . ?
C108 C109 1.507(7) . ?
C112 C113 1.527(6) . ?
C114 C115 1.529(7) . ?
C116 C121 1.407(6) . ?
C116 C117 1.413(6) . ?
C117 C118 1.385(7) . ?
C117 C122 1.502(7) . ?
C118 C119 1.371(8) . ?
C119 C120 1.389(8) . ?
C119 C124 1.525(8) . ?
C120 C121 1.395(7) . ?
C121 C123 1.507(7) . ?

loop_
_geom_torsion_atom_site_label_1
_geom_torsion_atom_site_label_2
_geom_torsion_atom_site_label_3
_geom_torsion_atom_site_label_4
_geom_torsion
_geom_torsion_site_symmetry_1
_geom_torsion_site_symmetry_2
_geom_torsion_site_symmetry_3
_geom_torsion_site_symmetry_4
_geom_torsion_publ_flag
O2 Ti1 O1 Ga1 171.25(14) . . . . ?
O4 Ti1 O1 Ga1 49.05(19) . . . . ?
O5 Ti1 O1 Ga1 -65.34(18) . . . . ?
O3 Ga1 O1 Ti1 8.75(18) . . . . ?
C1 Ga1 O1 Ti1 139.84(19) . . . . ?
N1 Ga1 O1 Ti1 -77.88(18) . . . . ?
O1 Ti1 O2 Ga2 170.06(14) . . . . ?
O4 Ti1 O2 Ga2 -68.43(18) . . . . ?
O5 Ti1 O2 Ga2 47.21(19) . . . . ?
O7 Ga2 O2 Ti1 11.37(17) . . . . ?
C14 Ga2 O2 Ti1 150.30(17) . . . . ?
N2 Ga2 O2 Ti1 -74.79(17) . . . . ?
O4 Ga3 O3 Ga6 -55.05(15) . . . . ?
C23 Ga3 O3 Ga6 71.8(2) . . . . ?
N1 Ga3 O3 Ga6 -160.56(16) . . . . ?
O4 Ga3 O3 Ga1 88.94(12) . . . . ?
C23 Ga3 O3 Ga1 -144.24(17) . . . . ?
N1 Ga3 O3 Ga1 -16.57(13) . . . . ?
O6 Ga6 O3 Ga3 -9.02(17) . . . . ?
C41 Ga6 O3 Ga3 -152.17(16) . . . . ?
O5 Ga6 O3 Ga3 89.73(15) . . . . ?
O6 Ga6 O3 Ga1 -132.6(2) . . . . ?
C41 Ga6 O3 Ga1 84.2(2) . . . . ?
O5 Ga6 O3 Ga1 -33.9(2) . . . . ?
O1 Ga1 O3 Ga3 -81.70(13) . . . . ?
C1 Ga1 O3 Ga3 146.55(16) . . . . ?
N1 Ga1 O3 Ga3 16.48(13) . . . . ?
O1 Ga1 O3 Ga6 47.7(2) . . . . ?
C1 Ga1 O3 Ga6 -84.1(3) . . . . ?
N1 Ga1 O3 Ga6 145.8(2) . . . . ?
O1 Ti1 O4 Ga3 -38.45(18) . . . . ?
O2 Ti1 O4 Ga3 -163.94(14) . . . . ?
O5 Ti1 O4 Ga3 77.87(16) . . . . ?
O1 Ti1 O4 Ga4 -155.41(13) . . . . ?
O2 Ti1 O4 Ga4 79.10(15) . . . . ?
O5 Ti1 O4 Ga4 -39.09(16) . . . . ?
O3 Ga3 O4 Ti1 -27.54(16) . . . . ?
C23 Ga3 O4 Ti1 -163.14(17) . . . . ?
N1 Ga3 O4 Ti1 59.75(18) . . . . ?
O3 Ga3 O4 Ga4 90.23(13) . . . . ?
C23 Ga3 O4 Ga4 -45.4(2) . . . . ?
N1 Ga3 O4 Ga4 177.52(13) . . . . ?
O6 Ga4 O4 Ti1 76.84(14) . . . . ?
O7 Ga4 O4 Ti1 -28.08(15) . . . . ?
C32 Ga4 O4 Ti1 -148.84(16) . . . . ?
O6 Ga4 O4 Ga3 -45.59(14) . . . . ?
O7 Ga4 O4 Ga3 -150.51(13) . . . . ?
C32 Ga4 O4 Ga3 88.73(17) . . . . ?
O1 Ti1 O5 Ga5 -165.13(14) . . . . ?
O2 Ti1 O5 Ga5 -38.80(18) . . . . ?
O4 Ti1 O5 Ga5 79.05(16) . . . . ?
O1 Ti1 O5 Ga6 78.74(15) . . . . ?
O2 Ti1 O5 Ga6 -154.93(13) . . . . ?
O4 Ti1 O5 Ga6 -37.08(16) . . . . ?
O7 Ga5 O5 Ti1 -26.54(15) . . . . ?
C50 Ga5 O5 Ti1 -162.92(16) . . . . ?
N2 Ga5 O5 Ti1 60.47(17) . . . . ?
O7 Ga5 O5 Ga6 91.22(13) . . . . ?
C50 Ga5 O5 Ga6 -45.16(19) . . . . ?
N2 Ga5 O5 Ga6 178.23(13) . . . . ?
O6 Ga6 O5 Ti1 75.38(15) . . . . ?
O3 Ga6 O5 Ti1 -29.33(15) . . . . ?
C41 Ga6 O5 Ti1 -152.73(16) . . . . ?
O6 Ga6 O5 Ga5 -46.04(15) . . . . ?
O3 Ga6 O5 Ga5 -150.74(13) . . . . ?
C41 Ga6 O5 Ga5 85.86(17) . . . . ?
O3 Ga6 O6 Ga4 65.21(19) . . . . ?
C41 Ga6 O6 Ga4 -155.30(18) . . . . ?
O5 Ga6 O6 Ga4 -33.71(19) . . . . ?
O7 Ga4 O6 Ga6 64.73(19) . . . . ?
C32 Ga4 O6 Ga6 -158.70(19) . . . . ?
O4 Ga4 O6 Ga6 -34.28(19) . . . . ?
O5 Ga5 O7 Ga4 -56.00(15) . . . . ?
C50 Ga5 O7 Ga4 72.7(2) . . . . ?
N2 Ga5 O7 Ga4 -161.56(16) . . . . ?
O5 Ga5 O7 Ga2 89.26(12) . . . . ?
C50 Ga5 O7 Ga2 -142.04(16) . . . . ?
N2 Ga5 O7 Ga2 -16.29(13) . . . . ?
O6 Ga4 O7 Ga5 -8.41(17) . . . . ?
C32 Ga4 O7 Ga5 -150.90(17) . . . . ?
O4 Ga4 O7 Ga5 90.43(15) . . . . ?
O6 Ga4 O7 Ga2 -133.2(2) . . . . ?
C32 Ga4 O7 Ga2 84.3(2) . . . . ?
O4 Ga4 O7 Ga2 -34.4(2) . . . . ?
O2 Ga2 O7 Ga5 -84.06(13) . . . . ?
C14 Ga2 O7 Ga5 136.44(16) . . . . ?
N2 Ga2 O7 Ga5 16.06(12) . . . . ?
O2 Ga2 O7 Ga4 46.0(2) . . . . ?
C14 Ga2 O7 Ga4 -93.5(3) . . . . ?
N2 Ga2 O7 Ga4 146.1(2) . . . . ?
O10 Ti2 O9 Ga8 -172.21(18) . . . . ?
O11 Ti2 O9 Ga8 -51.0(2) . . . . ?
O12 Ti2 O9 Ga8 64.5(2) . . . . ?
O10 Ti2 O9 Ti20 -61.7(9) . . . . ?
O11 Ti2 O9 Ti20 59.5(9) . . . . ?
O12 Ti2 O9 Ti20 175.0(9) . . . . ?
O15 Ga8 O9 Ti2 -7.6(2) . . . . ?
C116 Ga8 O9 Ti2 -140.5(2) . . . . ?
N4 Ga8 O9 Ti2 78.1(2) . . . . ?
O15 Ga8 O9 Ti20 -54.4(7) . . . . ?
C116 Ga8 O9 Ti20 172.7(7) . . . . ?
N4 Ga8 O9 Ti20 31.3(7) . . . . ?
O10 Ti20 O9 Ti2 53.2(6) . . . . ?
O11 Ti20 O9 Ti2 -61.7(7) . . . . ?
O10 Ti20 O9 Ga8 146.7(5) . . . . ?
O11 Ti20 O9 Ga8 31.8(11) . . . . ?
O9 Ti2 O10 Ti20 67.0(9) . . . . ?
O11 Ti2 O10 Ti20 -53.8(8) . . . . ?
O12 Ti2 O10 Ti20 -169.6(8) . . . . ?
O9 Ti2 O10 Ga12 -170.21(18) . . . . ?
O11 Ti2 O10 Ga12 68.9(2) . . . . ?
O12 Ti2 O10 Ga12 -46.9(2) . . . . ?
O11 Ti20 O10 Ti2 59.3(8) . . . . ?
O9 Ti20 O10 Ti2 -49.1(6) . . . . ?
O11 Ti20 O10 Ga12 -25.9(14) . . . . ?
O9 Ti20 O10 Ga12 -134.3(5) . . . . ?
O13 Ga12 O10 Ti2 -12.0(2) . . . . ?
C63 Ga12 O10 Ti2 -148.3(2) . . . . ?
N3 Ga12 O10 Ti2 75.0(2) . . . . ?
O13 Ga12 O10 Ti20 37.3(9) . . . . ?
C63 Ga12 O10 Ti20 -99.0(9) . . . . ?
N3 Ga12 O10 Ti20 124.3(9) . . . . ?
O10 Ti20 O11 Ti2 -55.6(8) . . . . ?
O9 Ti20 O11 Ti2 53.0(6) . . . . ?
O10 Ti20 O11 Ga11 -148.4(7) . . . . ?
O9 Ti20 O11 Ga11 -39.8(10) . . . . ?
O10 Ti20 O11 Ga9 8.7(15) . . . . ?
O9 Ti20 O11 Ga9 117.3(7) . . . . ?
O9 Ti2 O11 Ti20 -68.4(10) . . . . ?
O10 Ti2 O11 Ti20 56.4(10) . . . . ?
O12 Ti2 O11 Ti20 174.1(10) . . . . ?
O9 Ti2 O11 Ga11 40.03(19) . . . . ?
O10 Ti2 O11 Ga11 164.89(15) . . . . ?
O12 Ti2 O11 Ga11 -77.43(18) . . . . ?
O9 Ti2 O11 Ga9 155.50(14) . . . . ?
O10 Ti2 O11 Ga9 -79.63(17) . . . . ?
O12 Ti2 O11 Ga9 38.05(17) . . . . ?
O15 Ga11 O11 Ti20 72.6(7) . . . . ?
C103 Ga11 O11 Ti20 -151.2(7) . . . . ?
N4 Ga11 O11 Ti20 -14.0(7) . . . . ?
O15 Ga11 O11 Ti2 26.33(17) . . . . ?
C103 Ga11 O11 Ti2 162.52(18) . . . . ?
N4 Ga11 O11 Ti2 -60.21(19) . . . . ?
O15 Ga11 O11 Ga9 -90.10(15) . . . . ?
C103 Ga11 O11 Ga9 46.1(2) . . . . ?
N4 Ga11 O11 Ga9 -176.65(15) . . . . ?
O14 Ga9 O11 Ti20 -115.2(9) . . . . ?
O13 Ga9 O11 Ti20 -10.1(9) . . . . ?
C94 Ga9 O11 Ti20 110.8(9) . . . . ?
O14 Ga9 O11 Ti2 -76.32(15) . . . . ?
O13 Ga9 O11 Ti2 28.78(16) . . . . ?
C94 Ga9 O11 Ti2 149.65(17) . . . . ?
O14 Ga9 O11 Ga11 44.13(16) . . . . ?
O13 Ga9 O11 Ga11 149.24(14) . . . . ?
C94 Ga9 O11 Ga11 -89.89(19) . . . . ?
O9 Ti2 O12 Ga10 165.74(15) . . . . ?
O10 Ti2 O12 Ga10 39.4(2) . . . . ?
O11 Ti2 O12 Ga10 -77.80(17) . . . . ?
O9 Ti2 O12 Ga7 -78.47(17) . . . . ?
O10 Ti2 O12 Ga7 155.19(14) . . . . ?
O11 Ti2 O12 Ga7 37.99(17) . . . . ?
O13 Ga10 O12 Ti2 25.89(17) . . . . ?
C76 Ga10 O12 Ti2 161.42(18) . . . . ?
N3 Ga10 O12 Ti2 -61.7(2) . . . . ?
O13 Ga10 O12 Ga7 -91.03(15) . . . . ?
C76 Ga10 O12 Ga7 44.5(2) . . . . ?
N3 Ga10 O12 Ga7 -178.58(16) . . . . ?
O14 Ga7 O12 Ti2 -74.73(16) . . . . ?
O15 Ga7 O12 Ti2 29.07(16) . . . . ?
C85 Ga7 O12 Ti2 151.71(17) . . . . ?
O14 Ga7 O12 Ga10 46.31(16) . . . . ?
O15 Ga7 O12 Ga10 150.10(14) . . . . ?
C85 Ga7 O12 Ga10 -87.25(19) . . . . ?
O12 Ga10 O13 Ga9 55.94(16) . . . . ?
C76 Ga10 O13 Ga9 -71.3(2) . . . . ?
N3 Ga10 O13 Ga9 160.13(18) . . . . ?
O12 Ga10 O13 Ga12 -89.08(13) . . . . ?
C76 Ga10 O13 Ga12 143.71(18) . . . . ?
N3 Ga10 O13 Ga12 15.11(14) . . . . ?
O14 Ga9 O13 Ga10 8.04(18) . . . . ?
C94 Ga9 O13 Ga10 148.37(18) . . . . ?
O11 Ga9 O13 Ga10 -90.83(16) . . . . ?
O14 Ga9 O13 Ga12 132.4(2) . . . . ?
C94 Ga9 O13 Ga12 -87.3(3) . . . . ?
O11 Ga9 O13 Ga12 33.5(2) . . . . ?
O10 Ga12 O13 Ga10 84.54(15) . . . . ?
C63 Ga12 O13 Ga10 -139.5(2) . . . . ?
N3 Ga12 O13 Ga10 -15.00(14) . . . . ?
O10 Ga12 O13 Ga9 -45.2(3) . . . . ?
C63 Ga12 O13 Ga9 90.7(3) . . . . ?
N3 Ga12 O13 Ga9 -144.8(3) . . . . ?
O13 Ga9 O14 Ga7 -63.6(2) . . . . ?
C94 Ga9 O14 Ga7 162.1(2) . . . . ?
O11 Ga9 O14 Ga7 35.8(2) . . . . ?
O15 Ga7 O14 Ga9 -66.0(2) . . . . ?
C85 Ga7 O14 Ga9 156.6(2) . . . . ?
O12 Ga7 O14 Ga9 32.9(2) . . . . ?
O14 Ga7 O15 Ga11 8.38(18) . . . . ?
C85 Ga7 O15 Ga11 150.59(17) . . . . ?
O12 Ga7 O15 Ga11 -90.34(16) . . . . ?
O14 Ga7 O15 Ga8 133.3(2) . . . . ?
C85 Ga7 O15 Ga8 -84.5(3) . . . . ?
O12 Ga7 O15 Ga8 34.6(2) . . . . ?
O11 Ga11 O15 Ga7 55.96(16) . . . . ?
C103 Ga11 O15 Ga7 -71.5(2) . . . . ?
N4 Ga11 O15 Ga7 162.12(17) . . . . ?
O11 Ga11 O15 Ga8 -88.98(13) . . . . ?
C103 Ga11 O15 Ga8 143.53(17) . . . . ?
N4 Ga11 O15 Ga8 17.19(14) . . . . ?
O9 Ga8 O15 Ga7 -49.2(2) . . . . ?
C116 Ga8 O15 Ga7 82.1(3) . . . . ?
N4 Ga8 O15 Ga7 -147.4(2) . . . . ?
O9 Ga8 O15 Ga11 81.04(15) . . . . ?
C116 Ga8 O15 Ga11 -147.61(17) . . . . ?
N4 Ga8 O15 Ga11 -17.14(14) . . . . ?
O3 Ga3 N1 C10 133.1(3) . . . . ?
O4 Ga3 N1 C10 39.7(3) . . . . ?
C23 Ga3 N1 C10 -94.1(3) . . . . ?
O3 Ga3 N1 C12 -96.9(3) . . . . ?
O4 Ga3 N1 C12 169.7(3) . . . . ?
C23 Ga3 N1 C12 35.9(3) . . . . ?
O3 Ga3 N1 Ga1 15.67(12) . . . . ?
O4 Ga3 N1 Ga1 -77.67(14) . . . . ?
C23 Ga3 N1 Ga1 148.51(16) . . . . ?
O1 Ga1 N1 C10 -34.7(3) . . . . ?
O3 Ga1 N1 C10 -133.3(3) . . . . ?
C1 Ga1 N1 C10 103.7(3) . . . . ?
O1 Ga1 N1 C12 -165.0(3) . . . . ?
O3 Ga1 N1 C12 96.4(3) . . . . ?
C1 Ga1 N1 C12 -26.6(4) . . . . ?
O1 Ga1 N1 Ga3 83.09(13) . . . . ?
O3 Ga1 N1 Ga3 -15.51(12) . . . . ?
C1 Ga1 N1 Ga3 -138.50(18) . . . . ?
O7 Ga5 N2 C61 134.2(3) . . . . ?
O5 Ga5 N2 C61 41.2(3) . . . . ?
C50 Ga5 N2 C61 -93.6(3) . . . . ?
O7 Ga5 N2 C59 -94.8(3) . . . . ?
O5 Ga5 N2 C59 172.2(2) . . . . ?
C50 Ga5 N2 C59 37.4(3) . . . . ?
O7 Ga5 N2 Ga2 15.36(12) . . . . ?
O5 Ga5 N2 Ga2 -77.64(13) . . . . ?
C50 Ga5 N2 Ga2 147.55(15) . . . . ?
O2 Ga2 N2 C61 -37.1(3) . . . . ?
O7 Ga2 N2 C61 -135.0(3) . . . . ?
C14 Ga2 N2 C61 100.8(3) . . . . ?
O2 Ga2 N2 C59 -165.8(2) . . . . ?
O7 Ga2 N2 C59 96.3(3) . . . . ?
C14 Ga2 N2 C59 -27.9(3) . . . . ?
O2 Ga2 N2 Ga5 82.72(13) . . . . ?
O7 Ga2 N2 Ga5 -15.22(12) . . . . ?
C14 Ga2 N2 Ga5 -139.42(16) . . . . ?
O13 Ga10 N3 C74 90.0(6) . . . . ?
O12 Ga10 N3 C74 -176.4(5) . . . . ?
C76 Ga10 N3 C74 -43.1(6) . . . . ?
O13 Ga10 N3 C72 -132.9(4) . . . . ?
O12 Ga10 N3 C72 -39.3(4) . . . . ?
C76 Ga10 N3 C72 94.1(4) . . . . ?
O13 Ga10 N3 C740 110.1(7) . . . . ?
O12 Ga10 N3 C740 -156.3(7) . . . . ?
C76 Ga10 N3 C740 -22.9(7) . . . . ?
O13 Ga10 N3 Ga12 -14.27(13) . . . . ?
O12 Ga10 N3 Ga12 79.35(15) . . . . ?
C76 Ga10 N3 Ga12 -147.27(17) . . . . ?
O10 Ga12 N3 C74 160.0(6) . . . . ?
O13 Ga12 N3 C74 -102.1(6) . . . . ?
C63 Ga12 N3 C74 23.2(6) . . . . ?
O10 Ga12 N3 C72 34.3(3) . . . . ?
O13 Ga12 N3 C72 132.2(3) . . . . ?
C63 Ga12 N3 C72 -102.6(3) . . . . ?
O10 Ga12 N3 C740 173.4(7) . . . . ?
O13 Ga12 N3 C740 -88.7(7) . . . . ?
C63 Ga12 N3 C740 36.6(7) . . . . ?
O10 Ga12 N3 Ga10 -83.76(14) . . . . ?
O13 Ga12 N3 Ga10 14.14(13) . . . . ?
C63 Ga12 N3 Ga10 139.38(19) . . . . ?
O15 Ga11 N4 C112 -134.7(3) . . . . ?
O11 Ga11 N4 C112 -40.8(4) . . . . ?
C103 Ga11 N4 C112 93.4(4) . . . . ?
O15 Ga11 N4 C114 96.7(3) . . . . ?
O11 Ga11 N4 C114 -169.5(3) . . . . ?
C103 Ga11 N4 C114 -35.3(4) . . . . ?
O15 Ga11 N4 Ga8 -16.31(13) . . . . ?
O11 Ga11 N4 Ga8 77.57(15) . . . . ?
C103 Ga11 N4 Ga8 -148.29(17) . . . . ?
O9 Ga8 N4 C112 39.4(3) . . . . ?
O15 Ga8 N4 C112 137.2(3) . . . . ?
C116 Ga8 N4 C112 -97.4(4) . . . . ?
O9 Ga8 N4 C114 168.3(3) . . . . ?
O15 Ga8 N4 C114 -93.9(3) . . . . ?
C116 Ga8 N4 C114 31.5(4) . . . . ?
O9 Ga8 N4 Ga11 -81.62(14) . . . . ?
O15 Ga8 N4 Ga11 16.13(13) . . . . ?
C116 Ga8 N4 Ga11 141.57(19) . . . . ?
O1 Ga1 C1 C6 -154.5(3) . . . . ?
O3 Ga1 C1 C6 -32.7(4) . . . . ?
N1 Ga1 C1 C6 74.6(4) . . . . ?
O1 Ga1 C1 C2 18.8(4) . . . . ?
O3 Ga1 C1 C2 140.6(3) . . . . ?
N1 Ga1 C1 C2 -112.0(3) . . . . ?
C6 C1 C2 C3 1.1(6) . . . . ?
Ga1 C1 C2 C3 -172.4(3) . . . . ?
C6 C1 C2 C7 -179.4(4) . . . . ?
Ga1 C1 C2 C7 7.2(6) . . . . ?
C1 C2 C3 C4 -0.2(7) . . . . ?
C7 C2 C3 C4 -179.8(4) . . . . ?
C2 C3 C4 C5 -0.5(8) . . . . ?
C2 C3 C4 C9 179.2(5) . . . . ?
C3 C4 C5 C6 0.2(8) . . . . ?
C9 C4 C5 C6 -179.5(5) . . . . ?
C4 C5 C6 C1 0.7(8) . . . . ?
C4 C5 C6 C8 -180.0(5) . . . . ?
C2 C1 C6 C5 -1.3(7) . . . . ?
Ga1 C1 C6 C5 172.1(4) . . . . ?
C2 C1 C6 C8 179.4(4) . . . . ?
Ga1 C1 C6 C8 -7.2(6) . . . . ?
C12 N1 C10 C11 65.8(5) . . . . ?
Ga3 N1 C10 C11 -165.2(3) . . . . ?
Ga1 N1 C10 C11 -63.7(4) . . . . ?
C10 N1 C12 C13 55.7(5) . . . . ?
Ga3 N1 C12 C13 -75.7(4) . . . . ?
Ga1 N1 C12 C13 -172.9(3) . . . . ?
O2 Ga2 C14 C19 29.9(4) . . . . ?
O7 Ga2 C14 C19 159.6(3) . . . . ?
N2 Ga2 C14 C19 -97.9(4) . . . . ?
O2 Ga2 C14 C15 -155.5(3) . . . . ?
O7 Ga2 C14 C15 -25.8(4) . . . . ?
N2 Ga2 C14 C15 76.7(4) . . . . ?
C19 C14 C15 C16 3.2(6) . . . . ?
Ga2 C14 C15 C16 -171.5(3) . . . . ?
C19 C14 C15 C21 -173.9(4) . . . . ?
Ga2 C14 C15 C21 11.3(6) . . . . ?
C14 C15 C16 C17 -2.5(7) . . . . ?
C21 C15 C16 C17 174.8(4) . . . . ?
C15 C16 C17 C18 0.1(7) . . . . ?
C15 C16 C17 C22 -179.9(4) . . . . ?
C16 C17 C18 C19 1.5(7) . . . . ?
C22 C17 C18 C19 -178.5(4) . . . . ?
C15 C14 C19 C18 -1.6(6) . . . . ?
Ga2 C14 C19 C18 173.1(3) . . . . ?
C15 C14 C19 C20 179.5(4) . . . . ?
Ga2 C14 C19 C20 -5.8(6) . . . . ?
C17 C18 C19 C14 -0.7(7) . . . . ?
C17 C18 C19 C20 178.2(4) . . . . ?
O3 Ga3 C23 C28 -171.3(3) . . . . ?
O4 Ga3 C23 C28 -53.3(4) . . . . ?
N1 Ga3 C23 C28 76.5(4) . . . . ?
O3 Ga3 C23 C24 5.5(5) . . . . ?
O4 Ga3 C23 C24 123.5(3) . . . . ?
N1 Ga3 C23 C24 -106.7(4) . . . . ?
C28 C23 C24 C25 2.4(7) . . . . ?
Ga3 C23 C24 C25 -174.5(3) . . . . ?
C28 C23 C24 C30 -179.0(4) . . . . ?
Ga3 C23 C24 C30 4.2(6) . . . . ?
C23 C24 C25 C26 0.8(7) . . . . ?
C30 C24 C25 C26 -177.9(5) . . . . ?
C24 C25 C26 C27 -2.1(8) . . . . ?
C24 C25 C26 C31 174.5(5) . . . . ?
C25 C26 C27 C28 0.2(8) . . . . ?
C31 C26 C27 C28 -176.4(5) . . . . ?
C24 C23 C28 C27 -4.2(7) . . . . ?
Ga3 C23 C28 C27 172.8(3) . . . . ?
C24 C23 C28 C29 175.6(4) . . . . ?
Ga3 C23 C28 C29 -7.4(6) . . . . ?
C26 C27 C28 C23 2.9(7) . . . . ?
C26 C27 C28 C29 -176.9(5) . . . . ?
O6 Ga4 C32 C33 -8.2(4) . . . . ?
O7 Ga4 C32 C33 124.4(3) . . . . ?
O4 Ga4 C32 C33 -125.9(3) . . . . ?
O6 Ga4 C32 C37 168.7(3) . . . . ?
O7 Ga4 C32 C37 -58.7(4) . . . . ?
O4 Ga4 C32 C37 51.0(4) . . . . ?
C37 C32 C33 C34 -1.4(7) . . . . ?
Ga4 C32 C33 C34 175.5(3) . . . . ?
C37 C32 C33 C39 179.2(4) . . . . ?
Ga4 C32 C33 C39 -3.9(6) . . . . ?
C32 C33 C34 C35 0.7(7) . . . . ?
C39 C33 C34 C35 -179.9(5) . . . . ?
C33 C34 C35 C36 1.1(8) . . . . ?
C33 C34 C35 C40 179.7(5) . . . . ?
C34 C35 C36 C37 -2.3(8) . . . . ?
C40 C35 C36 C37 179.1(5) . . . . ?
C35 C36 C37 C32 1.6(8) . . . . ?
C35 C36 C37 C38 -177.7(5) . . . . ?
C33 C32 C37 C36 0.3(7) . . . . ?
Ga4 C32 C37 C36 -176.7(4) . . . . ?
C33 C32 C37 C38 179.6(4) . . . . ?
Ga4 C32 C37 C38 2.6(6) . . . . ?
O6 Ga6 C41 C46 -9.1(4) . . . . ?
O3 Ga6 C41 C46 125.3(3) . . . . ?
O5 Ga6 C41 C46 -124.3(3) . . . . ?
O6 Ga6 C41 C42 164.4(3) . . . . ?
O3 Ga6 C41 C42 -61.1(4) . . . . ?
O5 Ga6 C41 C42 49.3(4) . . . . ?
C46 C41 C42 C43 -0.2(6) . . . . ?
Ga6 C41 C42 C43 -174.0(3) . . . . ?
C46 C41 C42 C47 179.6(4) . . . . ?
Ga6 C41 C42 C47 5.8(6) . . . . ?
C41 C42 C43 C44 1.6(7) . . . . ?
C47 C42 C43 C44 -178.2(4) . . . . ?
C42 C43 C44 C45 -2.1(7) . . . . ?
C42 C43 C44 C49 178.4(5) . . . . ?
C43 C44 C45 C46 1.1(7) . . . . ?
C49 C44 C45 C46 -179.4(4) . . . . ?
C44 C45 C46 C41 0.2(7) . . . . ?
C44 C45 C46 C48 -179.2(4) . . . . ?
C42 C41 C46 C45 -0.7(6) . . . . ?
Ga6 C41 C46 C45 173.0(3) . . . . ?
C42 C41 C46 C48 178.7(4) . . . . ?
Ga6 C41 C46 C48 -7.7(6) . . . . ?
O7 Ga5 C50 C51 -177.1(3) . . . . ?
O5 Ga5 C50 C51 -57.8(4) . . . . ?
N2 Ga5 C50 C51 72.3(4) . . . . ?
O7 Ga5 C50 C55 1.7(4) . . . . ?
O5 Ga5 C50 C55 121.1(3) . . . . ?
N2 Ga5 C50 C55 -108.8(3) . . . . ?
C55 C50 C51 C52 -1.6(6) . . . . ?
Ga5 C50 C51 C52 177.4(3) . . . . ?
C55 C50 C51 C56 178.0(4) . . . . ?
Ga5 C50 C51 C56 -3.1(6) . . . . ?
C50 C51 C52 C53 -0.5(7) . . . . ?
C56 C51 C52 C53 179.9(4) . . . . ?
C51 C52 C53 C54 2.5(7) . . . . ?
C51 C52 C53 C58 -176.5(4) . . . . ?
C52 C53 C54 C55 -2.5(7) . . . . ?
C58 C53 C54 C55 176.6(4) . . . . ?
C53 C54 C55 C50 0.5(7) . . . . ?
C53 C54 C55 C57 -176.7(4) . . . . ?
C51 C50 C55 C54 1.6(6) . . . . ?
Ga5 C50 C55 C54 -177.3(3) . . . . ?
C51 C50 C55 C57 178.6(4) . . . . ?
Ga5 C50 C55 C57 -0.2(6) . . . . ?
C61 N2 C59 C60 53.2(5) . . . . ?
Ga5 N2 C59 C60 -79.8(4) . . . . ?
Ga2 N2 C59 C60 -176.6(3) . . . . ?
C59 N2 C61 C62 59.2(5) . . . . ?
Ga5 N2 C61 C62 -171.0(3) . . . . ?
Ga2 N2 C61 C62 -67.6(4) . . . . ?
O10 Ga12 C63 C68 -25.4(5) . . . . ?
O13 Ga12 C63 C68 -151.6(4) . . . . ?
N3 Ga12 C63 C68 102.4(4) . . . . ?
O10 Ga12 C63 C64 154.5(4) . . . . ?
O13 Ga12 C63 C64 28.3(5) . . . . ?
N3 Ga12 C63 C64 -77.7(5) . . . . ?
C68 C63 C64 C65 -2.0(8) . . . . ?
Ga12 C63 C64 C65 178.1(4) . . . . ?
C68 C63 C64 C69 176.2(5) . . . . ?
Ga12 C63 C64 C69 -3.7(7) . . . . ?
C63 C64 C65 C66 1.4(8) . . . . ?
C69 C64 C65 C66 -176.8(5) . . . . ?
C64 C65 C66 C67 -0.5(8) . . . . ?
C64 C65 C66 C71 -178.4(5) . . . . ?
C65 C66 C67 C68 0.1(8) . . . . ?
C71 C66 C67 C68 178.1(5) . . . . ?
C64 C63 C68 C67 1.6(8) . . . . ?
Ga12 C63 C68 C67 -178.5(4) . . . . ?
C64 C63 C68 C70 -179.1(5) . . . . ?
Ga12 C63 C68 C70 0.8(7) . . . . ?
C66 C67 C68 C63 -0.7(8) . . . . ?
C66 C67 C68 C70 180.0(5) . . . . ?
C74 N3 C72 C73 -59.8(8) . . . . ?
C740 N3 C72 C73 -84.8(7) . . . . ?
Ga10 N3 C72 C73 162.4(4) . . . . ?
Ga12 N3 C72 C73 60.2(6) . . . . ?
C72 N3 C74 C75 -58.2(11) . . . . ?
C740 N3 C74 C75 23(2) . . . . ?
Ga10 N3 C74 C75 79.5(10) . . . . ?
Ga12 N3 C74 C75 174.8(8) . . . . ?
C74 N3 C740 C750 -37(2) . . . . ?
C72 N3 C740 C750 70.9(13) . . . . ?
Ga10 N3 C740 C750 -167.1(11) . . . . ?
Ga12 N3 C740 C750 -70.8(14) . . . . ?
O13 Ga10 C76 C77 176.4(3) . . . . ?
O12 Ga10 C76 C77 58.1(4) . . . . ?
N3 Ga10 C76 C77 -70.6(4) . . . . ?
O13 Ga10 C76 C81 2.2(5) . . . . ?
O12 Ga10 C76 C81 -116.1(4) . . . . ?
N3 Ga10 C76 C81 115.2(4) . . . . ?
C81 C76 C77 C78 2.9(7) . . . . ?
Ga10 C76 C77 C78 -171.5(4) . . . . ?
C81 C76 C77 C82 -177.5(4) . . . . ?
Ga10 C76 C77 C82 8.1(6) . . . . ?
C76 C77 C78 C79 0.1(8) . . . . ?
C82 C77 C78 C79 -179.5(5) . . . . ?
C77 C78 C79 C80 -2.7(8) . . . . ?
C77 C78 C79 C83 173.2(5) . . . . ?
C78 C79 C80 C81 2.4(8) . . . . ?
C83 C79 C80 C81 -173.4(5) . . . . ?
C79 C80 C81 C76 0.6(7) . . . . ?
C79 C80 C81 C84 176.2(5) . . . . ?
C77 C76 C81 C80 -3.2(7) . . . . ?
Ga10 C76 C81 C80 171.0(4) . . . . ?
C77 C76 C81 C84 -178.8(4) . . . . ?
Ga10 C76 C81 C84 -4.6(6) . . . . ?
O14 Ga7 C85 C90 13.7(5) . . . . ?
O15 Ga7 C85 C90 -118.6(4) . . . . ?
O12 Ga7 C85 C90 130.7(4) . . . . ?
O14 Ga7 C85 C86 -162.3(3) . . . . ?
O15 Ga7 C85 C86 65.5(4) . . . . ?
O12 Ga7 C85 C86 -45.2(4) . . . . ?
C90 C85 C86 C87 -0.9(7) . . . . ?
Ga7 C85 C86 C87 175.2(4) . . . . ?
C90 C85 C86 C92 178.1(4) . . . . ?
Ga7 C85 C86 C92 -5.9(6) . . . . ?
C85 C86 C87 C88 0.8(7) . . . . ?
C92 C86 C87 C88 -178.2(5) . . . . ?
C86 C87 C88 C89 0.2(8) . . . . ?
C86 C87 C88 C93 178.6(5) . . . . ?
C87 C88 C89 C90 -1.1(8) . . . . ?
C93 C88 C89 C90 -179.5(5) . . . . ?
C88 C89 C90 C85 1.0(7) . . . . ?
C88 C89 C90 C91 -178.4(5) . . . . ?
C86 C85 C90 C89 0.0(7) . . . . ?
Ga7 C85 C90 C89 -176.0(3) . . . . ?
C86 C85 C90 C91 179.4(4) . . . . ?
Ga7 C85 C90 C91 3.5(6) . . . . ?
O14 Ga9 C94 C95 -171.4(3) . . . . ?
O13 Ga9 C94 C95 58.2(4) . . . . ?
O11 Ga9 C94 C95 -52.8(4) . . . . ?
O14 Ga9 C94 C99 6.7(5) . . . . ?
O13 Ga9 C94 C99 -123.7(4) . . . . ?
O11 Ga9 C94 C99 125.3(4) . . . . ?
C99 C94 C95 C96 3.0(8) . . . . ?
Ga9 C94 C95 C96 -178.9(4) . . . . ?
C99 C94 C95 C101 -177.8(5) . . . . ?
Ga9 C94 C95 C101 0.4(7) . . . . ?
C94 C95 C96 C97 -1.4(9) . . . . ?
C101 C95 C96 C97 179.4(6) . . . . ?
C95 C96 C97 C98 -0.7(9) . . . . ?
C95 C96 C97 C102 178.4(6) . . . . ?
C96 C97 C98 C99 1.2(9) . . . . ?
C102 C97 C98 C99 -177.9(6) . . . . ?
C97 C98 C99 C94 0.4(8) . . . . ?
C97 C98 C99 C100 -180.0(5) . . . . ?
C95 C94 C99 C98 -2.5(7) . . . . ?
Ga9 C94 C99 C98 179.4(4) . . . . ?
C95 C94 C99 C100 177.9(4) . . . . ?
Ga9 C94 C99 C100 -0.2(6) . . . . ?
O15 Ga11 C103 C104 -6.1(5) . . . . ?
O11 Ga11 C103 C104 -125.3(4) . . . . ?
N4 Ga11 C103 C104 104.2(4) . . . . ?
O15 Ga11 C103 C108 171.1(3) . . . . ?
O11 Ga11 C103 C108 51.9(4) . . . . ?
N4 Ga11 C103 C108 -78.6(4) . . . . ?
C108 C103 C104 C105 -2.2(7) . . . . ?
Ga11 C103 C104 C105 175.1(3) . . . . ?
C108 C103 C104 C110 178.9(4) . . . . ?
Ga11 C103 C104 C110 -3.8(6) . . . . ?
C103 C104 C105 C106 -1.7(7) . . . . ?
C110 C104 C105 C106 177.2(5) . . . . ?
C104 C105 C106 C107 3.6(8) . . . . ?
C104 C105 C106 C111 -174.9(5) . . . . ?
C105 C106 C107 C108 -1.6(8) . . . . ?
C111 C106 C107 C108 176.9(5) . . . . ?
C106 C107 C108 C103 -2.2(8) . . . . ?
C106 C107 C108 C109 177.6(5) . . . . ?
C104 C103 C108 C107 4.1(7) . . . . ?
Ga11 C103 C108 C107 -173.3(4) . . . . ?
C104 C103 C108 C109 -175.7(4) . . . . ?
Ga11 C103 C108 C109 6.9(6) . . . . ?
C114 N4 C112 C113 -61.7(5) . . . . ?
Ga11 N4 C112 C113 171.1(4) . . . . ?
Ga8 N4 C112 C113 67.2(5) . . . . ?
C112 N4 C114 C115 -53.7(6) . . . . ?
Ga11 N4 C114 C115 78.4(4) . . . . ?
Ga8 N4 C114 C115 175.7(3) . . . . ?
O9 Ga8 C116 C121 151.1(4) . . . . ?
O15 Ga8 C116 C121 29.1(5) . . . . ?
N4 Ga8 C116 C121 -79.4(4) . . . . ?
O9 Ga8 C116 C117 -23.0(5) . . . . ?
O15 Ga8 C116 C117 -145.1(4) . . . . ?
N4 Ga8 C116 C117 106.4(4) . . . . ?
C121 C116 C117 C118 0.4(8) . . . . ?
Ga8 C116 C117 C118 174.6(4) . . . . ?
C121 C116 C117 C122 179.2(5) . . . . ?
Ga8 C116 C117 C122 -6.6(7) . . . . ?
C116 C117 C118 C119 -1.5(10) . . . . ?
C122 C117 C118 C119 179.7(6) . . . . ?
C117 C118 C119 C120 0.7(11) . . . . ?
C117 C118 C119 C124 179.8(7) . . . . ?
C118 C119 C120 C121 1.1(10) . . . . ?
C124 C119 C120 C121 -178.0(6) . . . . ?
C119 C120 C121 C116 -2.1(9) . . . . ?
C119 C120 C121 C123 177.2(6) . . . . ?
C117 C116 C121 C120 1.3(7) . . . . ?
Ga8 C116 C121 C120 -172.9(4) . . . . ?
C117 C116 C121 C123 -177.9(5) . . . . ?
Ga8 C116 C121 C123 7.8(7) . . . . ?
